data_4108059
loop_
_publ_author_name
'Xing Lu'
'Hidefumi Nikawa'
'Tsukasa Nakahodo'
'Takahiro Tsuchiya'
'Midori O. Ishitsuka'
'Yutaka Maeda'
'Takeshi Akasaka'
'Makoto Toki'
'Hiroshi Sawa'
'Zdenek Slanina'
'Naomi Mizorogi'
'Shigeru Nagase'

_publ_contact_author_address
;Aspect of Creation of New Materials
Center for Tsukuba Advanced Research Alliance (TARA Center)
University of Tsukuba
Tsukuba, Ibaraki 305-8577, Japan
;
_publ_contact_author_email akasaka@tara.tsukuba.ac.jp
_publ_contact_author_fax +81-298-53-6409
_publ_contact_author_name 'Takeshi AKASAKA'
_publ_contact_author_phone +81-298-53-6409
_publ_section_title
;
 Chemical Understanding of a Non-IPR Metallofullerene: Stabilization of
 Encaged Metals on Fused-Pentagon Bonds in La2@C72
;
_journal_name_full 'Journal of the American Chemical Society'
_journal_page_first 9129
_journal_page_last 9136
_journal_paper_doi 10.1021/ja8019577
_journal_volume 130
_journal_year 2008
_chemical_formula_moiety 'C82 H14 La2, 2(C6 H4 Cl2)'
_chemical_formula_sum 'C94 H22 Cl4 La2'
_chemical_formula_weight 1570.74
_chemical_name_common La2@C72(Ad)
_chemical_name_systematic La2@C72(Ad)
_space_group_IT_number 2
_symmetry_cell_setting triclinic
_symmetry_Int_Tables_number 2
_symmetry_space_group_name_Hall '-P 1'
_symmetry_space_group_name_H-M 'P -1'
_atom_sites_solution_hydrogens geom
_atom_sites_solution_primary direct
_atom_sites_solution_secondary difmap
_audit_creation_method SHELXL-97
_cell_angle_alpha 111.150(9)
_cell_angle_beta 95.530(8)
_cell_angle_gamma 104.178(10)
_cell_formula_units_Z 2
_cell_length_a 10.468(2)
_cell_length_b 15.464(4)
_cell_length_c 17.864(4)
_cell_measurement_reflns_used 36443
_cell_measurement_temperature 100(2)
_cell_measurement_theta_max 64.22
_cell_measurement_theta_min 5.99
_cell_volume 2559.7(10)
_computing_cell_refinement PROCESS-AUTO
_computing_data_collection PROCESS-AUTO
_computing_data_reduction Yadokari-XG
_computing_molecular_graphics Yadokari-XG
_computing_publication_material Yadokari-XG
_computing_structure_refinement 'SHELXL-97 (Sheldrick, 1997)'
_computing_structure_solution 'SHELXS-97 (Sheldrick, 1990)'
_diffrn_ambient_temperature 100(2)
_diffrn_detector_area_resol_mean 10.0
_diffrn_measured_fraction_theta_full 0.982
_diffrn_measured_fraction_theta_max 0.982
_diffrn_measurement_device_type 'Rigaku RAXIS-RAPID'
_diffrn_measurement_method \w
_diffrn_radiation_monochromator graphite
_diffrn_radiation_probe x-ray
_diffrn_radiation_type MoK\a
_diffrn_radiation_wavelength 0.71075
_diffrn_reflns_av_R_equivalents 0.0229
_diffrn_reflns_av_sigmaI/netI 0.0305
_diffrn_reflns_limit_h_max 13
_diffrn_reflns_limit_h_min -13
_diffrn_reflns_limit_k_max 20
_diffrn_reflns_limit_k_min -20
_diffrn_reflns_limit_l_max 23
_diffrn_reflns_limit_l_min -23
_diffrn_reflns_number 25441
_diffrn_reflns_theta_full 28.10
_diffrn_reflns_theta_max 28.10
_diffrn_reflns_theta_min 3.00
_diffrn_source 'fine-focus sealed tube'
_exptl_absorpt_coefficient_mu 1.923
_exptl_absorpt_correction_T_max 0.8164
_exptl_absorpt_correction_T_min 0.7235
_exptl_absorpt_correction_type numerical
_exptl_absorpt_process_details
;
HIGASHI, T. (1999). Shape - Program to obtain Crystal Shape using CCD camera.
Rigaku Corporation, Tokyo, Japan.
HIGASHI, T. (1999). Numabs - numerical Absorption Correction,
Rigaku Corporation, Tokyo, Japan.
;
_exptl_crystal_colour Black
_exptl_crystal_density_diffrn 2.038
_exptl_crystal_description Block
_exptl_crystal_F_000 1536
_exptl_crystal_size_max 0.18
_exptl_crystal_size_mid 0.15
_exptl_crystal_size_min 0.11
_refine_diff_density_max 3.360
_refine_diff_density_min -0.950
_refine_diff_density_rms 0.139
_refine_ls_extinction_method none
_refine_ls_goodness_of_fit_ref 1.077
_refine_ls_hydrogen_treatment constr
_refine_ls_matrix_type full
_refine_ls_number_parameters 1222
_refine_ls_number_reflns 12253
_refine_ls_number_restraints 2406
_refine_ls_restrained_S_all 1.014
_refine_ls_R_factor_all 0.0700
_refine_ls_R_factor_gt 0.0528
_refine_ls_shift/su_max 0.000
_refine_ls_shift/su_mean 0.000
_refine_ls_structure_factor_coef Fsqd
_refine_ls_weighting_details 'calc w=1/[\s^2^(Fo^2^)+(0.0579P)^2^+9.5715P] where P=(Fo^2^+2Fc^2^)/3'
_refine_ls_weighting_scheme calc
_refine_ls_wR_factor_gt 0.1194
_refine_ls_wR_factor_ref 0.1264
_reflns_number_gt 9850
_reflns_number_total 12253
_reflns_threshold_expression >2sigma(I)
_cod_data_source_file ja8019577-file002.cif
_cod_data_source_block La2@C72(Ad)-2c
_cod_original_cell_volume 2559.6(10)
_cod_database_code 4108059

loop_
_symmetry_equiv_pos_as_xyz
'x, y, z'
'-x, -y, -z'

loop_
_atom_site_label
_atom_site_type_symbol
_atom_site_fract_x
_atom_site_fract_y
_atom_site_fract_z
_atom_site_U_iso_or_equiv
_atom_site_adp_type
_atom_site_occupancy
_atom_site_symmetry_multiplicity
_atom_site_calc_flag
_atom_site_refinement_flags
_atom_site_disorder_assembly
_atom_site_disorder_group
La1 La 0.24898(8) 0.19974(5) 0.92221(3) 0.01548(13) Uani 0.5482(13) 1 d PU A 1
La2 La 0.36548(7) 0.09685(5) 0.69718(3) 0.01576(13) Uani 0.5482(13) 1 d PU A 1
La3 La 0.32186(8) 0.06725(6) 0.68692(4) 0.01468(16) Uiso 0.4518(13) 1 d PU A 2
La4 La 0.20732(8) 0.17739(5) 0.90998(5) 0.01109(17) Uiso 0.4518(13) 1 d PU A 2
C1A C 0.2098(7) 0.3480(5) 1.0315(4) 0.0185(10) Uani 0.5482(13) 1 d PU A 3
C2A C 0.3345(7) 0.3210(5) 1.0493(4) 0.0181(9) Uani 0.5482(13) 1 d PU A 3
C3A C 0.3086(9) 0.2308(5) 1.0639(4) 0.0184(11) Uani 0.5482(13) 1 d PU A 3
C4A C 0.1674(8) 0.1773(6) 1.0491(5) 0.0139(10) Uani 0.5482(13) 1 d PU A 3
C5A C 0.0699(7) 0.2255(5) 1.0334(4) 0.0172(10) Uani 0.5482(13) 1 d PU A 3
C6A C -0.0157(8) 0.1663(5) 0.9541(4) 0.0185(10) Uani 0.5482(13) 1 d PU A 3
C7A C -0.0015(7) 0.0683(5) 0.9320(4) 0.0212(10) Uani 0.5482(13) 1 d PU A 3
C8A C 0.1113(8) 0.0757(6) 0.9903(4) 0.0204(10) Uani 0.5482(13) 1 d PU A 3
C9A C 0.2003(8) 0.0177(6) 0.9631(5) 0.0195(10) Uani 0.5482(13) 1 d PU A 3
C10A C 0.3435(9) 0.0690(8) 0.9947(7) 0.0180(10) Uani 0.5482(13) 1 d PU A 3
C11A C 0.3937(8) 0.1734(6) 1.0385(5) 0.0215(11) Uani 0.5482(13) 1 d PU A 3
C12A C 0.5151(7) 0.2063(6) 1.0101(4) 0.0217(10) Uani 0.5482(13) 1 d PU A 3
C13A C 0.5443(8) 0.2905(6) 0.9942(5) 0.0205(11) Uani 0.5482(13) 1 d PU A 3
C14A C 0.4450(8) 0.3450(5) 1.0091(5) 0.0224(11) Uani 0.5482(13) 1 d PU A 3
C15A C 0.4281(8) 0.3930(6) 0.9559(5) 0.0234(11) Uani 0.5482(13) 1 d PU A 3
C16A C 0.2938(8) 0.3908(5) 0.9230(5) 0.0219(10) Uani 0.5482(13) 1 d PU A 3
C17A C 0.1762(8) 0.3535(5) 0.9530(5) 0.0193(10) Uani 0.5482(13) 1 d PU A 3
C18A C 0.0564(8) 0.2905(6) 0.8910(5) 0.0213(11) Uani 0.5482(13) 1 d PU A 3
C19A C -0.0316(7) 0.1993(5) 0.8898(4) 0.0203(10) Uani 0.5482(13) 1 d PU A 3
C20A C -0.0661(8) 0.1302(6) 0.8069(5) 0.0210(11) Uani 0.5482(13) 1 d PU A 3
C21A C -0.0725(7) 0.0294(6) 0.7839(5) 0.0242(11) Uani 0.5482(13) 1 d PU A 3
C22A C -0.0283(8) -0.0016(6) 0.8471(5) 0.0215(12) Uani 0.5482(13) 1 d PU A 3
C23A C 0.0414(8) -0.0722(5) 0.8273(5) 0.0230(10) Uani 0.5482(13) 1 d PU A 3
C24A C 0.1572(9) -0.0608(5) 0.8843(5) 0.0211(11) Uani 0.5482(13) 1 d PU A 3
C25A C 0.2536(8) -0.0946(5) 0.8384(5) 0.0233(10) Uani 0.5482(13) 1 d PU A 3
C26A C 0.3925(9) -0.0451(6) 0.8688(5) 0.0212(10) Uani 0.5482(13) 1 d PU A 3
C27A C 0.4340(8) 0.0360(5) 0.9447(5) 0.0219(10) Uani 0.5482(13) 1 d PU A 3
C28A C 0.5430(8) 0.1197(7) 0.9574(6) 0.0228(11) Uani 0.5482(13) 1 d PU A 3
C29A C 0.6143(9) 0.1197(7) 0.8947(6) 0.0261(12) Uani 0.5482(13) 1 d PU A 3
C30 C 0.6590(4) 0.2132(4) 0.8921(3) 0.0320(8) Uani 1 1 d U . .
C31A C 0.6235(7) 0.2931(6) 0.9339(5) 0.0252(11) Uani 0.5482(13) 1 d PU A 3
C32A C 0.6050(10) 0.3432(8) 0.8839(6) 0.0242(13) Uani 0.5482(13) 1 d PU A 3
C33A C 0.5031(8) 0.3927(6) 0.8945(5) 0.0253(11) Uani 0.5482(13) 1 d PU A 3
C34A C 0.4218(8) 0.3854(6) 0.8227(5) 0.0247(11) Uani 0.5482(13) 1 d PU A 3
C35A C 0.2868(10) 0.3807(5) 0.8399(5) 0.0197(11) Uani 0.5482(13) 1 d PU A 3
C36A C 0.1672(9) 0.3218(6) 0.7813(5) 0.0200(10) Uani 0.5482(13) 1 d PU A 3
C37A C 0.0589(8) 0.2767(6) 0.8064(5) 0.0213(10) Uani 0.5482(13) 1 d PU A 3
C38A C -0.0224(8) 0.1779(7) 0.7526(5) 0.0211(11) Uani 0.5482(13) 1 d PU A 3
C39A C -0.0003(8) 0.1275(6) 0.6764(5) 0.0240(11) Uani 0.5482(13) 1 d PU A 3
C40A C -0.0209(8) 0.0275(6) 0.6472(5) 0.0264(11) Uani 0.5482(13) 1 d PU A 3
C41A C -0.0564(11) -0.0188(7) 0.7017(6) 0.0254(13) Uani 0.5482(13) 1 d PU A 3
C42A C 0.0089(8) -0.0944(6) 0.6851(5) 0.0267(11) Uani 0.5482(13) 1 d PU A 3
C43 C 0.0651(5) -0.1202(3) 0.7414(3) 0.0289(8) Uani 1 1 d U . .
C44A C 0.1894(9) -0.1338(6) 0.7522(6) 0.0254(11) Uani 0.5482(13) 1 d PU A 3
C45A C 0.2685(9) -0.1284(6) 0.6924(5) 0.0248(11) Uani 0.5482(13) 1 d PU A 3
C46A C 0.4109(8) -0.0923(5) 0.7197(5) 0.0211(9) Uani 0.5482(13) 1 d PU A 3
C47A C 0.4728(9) -0.0461(6) 0.8079(5) 0.0211(11) Uani 0.5482(13) 1 d PU A 3
C48A C 0.5838(8) 0.0342(6) 0.8187(5) 0.0252(11) Uani 0.5482(13) 1 d PU A 3
C49A C 0.6003(8) 0.0395(6) 0.7412(5) 0.0246(11) Uani 0.5482(13) 1 d PU A 3
C50A C 0.6415(10) 0.1326(7) 0.7323(7) 0.0228(12) Uani 0.5482(13) 1 d PU A 3
C51A C 0.6677(8) 0.2137(6) 0.8045(5) 0.0258(11) Uani 0.5482(13) 1 d PU A 3
C52A C 0.6258(8) 0.2970(6) 0.8053(5) 0.0266(10) Uani 0.5482(13) 1 d PU A 3
C53A C 0.5482(9) 0.2926(6) 0.7325(5) 0.0243(11) Uani 0.5482(13) 1 d PU A 3
C54A C 0.4398(8) 0.3343(6) 0.7433(5) 0.0238(11) Uani 0.5482(13) 1 d PU A 3
C55A C 0.3088(10) 0.2861(7) 0.6798(5) 0.0223(11) Uani 0.5482(13) 1 d PU A 3
C56 C 0.1829(4) 0.2721(3) 0.6967(3) 0.0247(7) Uani 1 1 d U . .
C57A C 0.1039(9) 0.1826(7) 0.6458(5) 0.0227(12) Uani 0.5482(13) 1 d PU A 3
C58A C 0.1774(10) 0.1349(6) 0.5883(5) 0.0231(11) Uani 0.5482(13) 1 d PU A 3
C59A C 0.1567(8) 0.0312(6) 0.5618(5) 0.0236(11) Uani 0.5482(13) 1 d PU A 3
C60A C 0.0591(9) -0.0211(7) 0.5955(6) 0.0260(12) Uani 0.5482(13) 1 d PU A 3
C61A C 0.0829(8) -0.0944(6) 0.6212(5) 0.0271(11) Uani 0.5482(13) 1 d PU A 3
C62A C 0.2107(11) -0.1159(9) 0.6202(8) 0.0240(12) Uani 0.5482(13) 1 d PU A 3
C63A C 0.3019(8) -0.0720(6) 0.5764(5) 0.0230(11) Uani 0.5482(13) 1 d PU A 3
C64A C 0.4438(10) -0.0428(10) 0.6041(8) 0.0202(11) Uani 0.5482(13) 1 d PU A 3
C65A C 0.5046(8) 0.0442(5) 0.5930(5) 0.0217(10) Uani 0.5482(13) 1 d PU A 3
C66A C 0.5922(7) 0.1319(6) 0.6555(5) 0.0225(10) Uani 0.5482(13) 1 d PU A 3
C67A C 0.5427(9) 0.2126(6) 0.6576(5) 0.0233(11) Uani 0.5482(13) 1 d PU A 3
C68A C 0.4208(8) 0.1699(6) 0.5918(5) 0.0242(11) Uani 0.5482(13) 1 d PU A 3
C69A C 0.4025(9) 0.0688(6) 0.5555(5) 0.0196(11) Uani 0.5482(13) 1 d PU A 3
C70A C 0.2670(8) -0.0041(6) 0.5441(4) 0.0229(10) Uani 0.5482(13) 1 d PU A 3
C71A C 0.4975(9) -0.0459(6) 0.6792(5) 0.0226(11) Uani 0.5482(13) 1 d PU A 3
C72A C 0.3104(9) 0.2044(6) 0.6096(5) 0.0198(10) Uani 0.5482(13) 1 d PU A 3
C73A C 0.0967(4) 0.3319(3) 1.0779(2) 0.0156(6) Uani 1 1 d U . .
C74A C 0.1572(7) 0.3669(5) 1.1720(4) 0.0175(10) Uani 0.5482(13) 1 d PU A 3
H9 H 0.2340 0.3410 1.1792 0.021 Uiso 0.5482(13) 1 calc PR A 3
C75A C -0.0175(7) 0.3725(5) 1.0683(4) 0.0209(10) Uani 0.5482(13) 1 d PU A 3
H10 H -0.0564 0.3502 1.0087 0.025 Uiso 0.5482(13) 1 calc PR A 3
C76A C 0.0452(8) 0.3302(6) 1.2136(4) 0.0158(11) Uani 0.5482(13) 1 d PU A 3
H11 H 0.0126 0.2583 1.1888 0.019 Uiso 0.5482(13) 1 calc PR A 3
H12 H 0.0816 0.3517 1.2727 0.019 Uiso 0.5482(13) 1 calc PR A 3
C77A C 0.2057(7) 0.4795(5) 1.2110(4) 0.0178(11) Uani 0.5482(13) 1 d PU A 3
H13 H 0.2436 0.5024 1.2702 0.021 Uiso 0.5482(13) 1 calc PR A 3
H14 H 0.2778 0.5037 1.1850 0.021 Uiso 0.5482(13) 1 calc PR A 3
C78A C 0.0318(7) 0.4836(5) 1.1080(4) 0.0195(10) Uani 0.5482(13) 1 d PU A 3
H15 H -0.0442 0.5094 1.1009 0.023 Uiso 0.5482(13) 1 calc PR A 3
H16 H 0.1014 0.5082 1.0807 0.023 Uiso 0.5482(13) 1 calc PR A 3
C79A C -0.1262(7) 0.3368(6) 1.1112(4) 0.0199(11) Uani 0.5482(13) 1 d PU A 3
H17 H -0.2029 0.3617 1.1034 0.024 Uiso 0.5482(13) 1 calc PR A 3
H18 H -0.1596 0.2649 1.0859 0.024 Uiso 0.5482(13) 1 calc PR A 3
C80A C -0.0714(7) 0.3708(5) 1.2023(5) 0.0221(11) Uani 0.5482(13) 1 d PU A 3
H19 H -0.1442 0.3467 1.2288 0.027 Uiso 0.5482(13) 1 calc PR A 3
C81A C 0.0911(7) 0.5197(5) 1.2002(4) 0.0205(11) Uani 0.5482(13) 1 d PU A 3
H20 H 0.1237 0.5924 1.2256 0.025 Uiso 0.5482(13) 1 calc PR A 3
C82A C -0.0205(8) 0.4817(6) 1.2420(5) 0.0185(12) Uani 0.5482(13) 1 d PU A 3
H21 H 0.0161 0.5036 1.3012 0.022 Uiso 0.5482(13) 1 calc PR A 3
H22 H -0.0960 0.5084 1.2362 0.022 Uiso 0.5482(13) 1 calc PR A 3
C1B C 0.0457(8) 0.2601(6) 0.9879(5) 0.0156(10) Uiso 0.4518(13) 1 d PU A 4
C2B C 0.0308(10) 0.1533(7) 0.9705(6) 0.0186(11) Uiso 0.4518(13) 1 d PU A 4
C3B C 0.1375(10) 0.1416(8) 1.0220(6) 0.0187(12) Uiso 0.4518(13) 1 d PU A 4
C4B C 0.2491(11) 0.2280(7) 1.0703(6) 0.0186(12) Uiso 0.4518(13) 1 d PU A 4
C5B C 0.2273(8) 0.3168(6) 1.0732(5) 0.0173(11) Uiso 0.4518(13) 1 d PU A 4
C6B C 0.3370(9) 0.3666(7) 1.0434(5) 0.0195(11) Uiso 0.4518(13) 1 d PU A 4
C7B C 0.4432(9) 0.3226(6) 1.0464(6) 0.0207(11) Uiso 0.4518(13) 1 d PU A 4
C8B C 0.3909(9) 0.2374(6) 1.0622(5) 0.0169(11) Uiso 0.4518(13) 1 d PU A 4
C9B C 0.4245(10) 0.1505(8) 1.0245(6) 0.0223(12) Uiso 0.4518(13) 1 d PU A 4
C10B C 0.3159(12) 0.0582(10) 0.9917(10) 0.0212(12) Uiso 0.4518(13) 1 d PU A 4
C11B C 0.1799(10) 0.0564(8) 0.9852(6) 0.0214(12) Uiso 0.4518(13) 1 d PU A 4
C12B C 0.1124(9) -0.0205(7) 0.9093(6) 0.0210(11) Uiso 0.4518(13) 1 d PU A 4
C13B C 0.0061(10) -0.0115(8) 0.8585(6) 0.0199(12) Uiso 0.4518(13) 1 d PU A 4
C14B C -0.0269(9) 0.0809(6) 0.8880(5) 0.0196(11) Uiso 0.4518(13) 1 d PU A 4
C15B C -0.0658(11) 0.1152(7) 0.8294(6) 0.0216(12) Uiso 0.4518(13) 1 d PU A 4
C16B C -0.0156(9) 0.2146(6) 0.8397(5) 0.0191(10) Uiso 0.4518(13) 1 d PU A 4
C17B C 0.0611(10) 0.2896(7) 0.9205(6) 0.0188(12) Uiso 0.4518(13) 1 d PU A 4
C18B C 0.1784(10) 0.3602(7) 0.9203(6) 0.0207(12) Uiso 0.4518(13) 1 d PU A 4
C19B C 0.3090(9) 0.3929(6) 0.9751(5) 0.0192(11) Uiso 0.4518(13) 1 d PU A 4
C20B C 0.4122(10) 0.3999(7) 0.9269(6) 0.0219(12) Uiso 0.4518(13) 1 d PU A 4
C21B C 0.5293(9) 0.3704(7) 0.9367(6) 0.0226(12) Uiso 0.4518(13) 1 d PU A 4
C22B C 0.5404(10) 0.3220(7) 0.9926(6) 0.0199(12) Uiso 0.4518(13) 1 d PU A 4
C23B C 0.5985(10) 0.2453(7) 0.9743(6) 0.0241(11) Uiso 0.4518(13) 1 d PU A 4
C24B C 0.5413(10) 0.1592(9) 0.9869(7) 0.0216(13) Uiso 0.4518(13) 1 d PU A 4
C25B C 0.5554(10) 0.0780(8) 0.9202(6) 0.0250(12) Uiso 0.4518(13) 1 d PU A 4
C26B C 0.4490(11) -0.0116(8) 0.8883(6) 0.0230(12) Uiso 0.4518(13) 1 d PU A 4
C27B C 0.3346(9) -0.0196(7) 0.9214(6) 0.0236(11) Uiso 0.4518(13) 1 d PU A 4
C28B C 0.2027(11) -0.0712(7) 0.8724(6) 0.0212(14) Uiso 0.4518(13) 1 d PU A 4
C29B C 0.1862(11) -0.1205(8) 0.7878(7) 0.0242(12) Uiso 0.4518(13) 1 d PU A 4
C31B C -0.0179(9) -0.0673(7) 0.7717(6) 0.0225(10) Uiso 0.4518(13) 1 d PU A 4
C32B C -0.0598(14) -0.0327(9) 0.7143(7) 0.0224(13) Uiso 0.4518(13) 1 d PU A 4
C33B C -0.0838(9) 0.0594(7) 0.7413(6) 0.0223(11) Uiso 0.4518(13) 1 d PU A 4
C34B C -0.0404(10) 0.1228(7) 0.7039(6) 0.0223(12) Uiso 0.4518(13) 1 d PU A 4
C35B C 0.0085(10) 0.2207(8) 0.7663(6) 0.0193(13) Uiso 0.4518(13) 1 d PU A 4
C36B C 0.1180(11) 0.2906(8) 0.7649(6) 0.0225(13) Uiso 0.4518(13) 1 d PU A 4
C37B C 0.2079(11) 0.3575(7) 0.8407(6) 0.0216(11) Uiso 0.4518(13) 1 d PU A 4
C38B C 0.3483(12) 0.3856(7) 0.8455(6) 0.0213(12) Uiso 0.4518(13) 1 d PU A 4
C39B C 0.4053(10) 0.3538(8) 0.7758(7) 0.0241(13) Uiso 0.4518(13) 1 d PU A 4
C40B C 0.5326(10) 0.3366(7) 0.7876(6) 0.0252(11) Uiso 0.4518(13) 1 d PU A 4
C41B C 0.5899(14) 0.3443(10) 0.8662(7) 0.0247(13) Uiso 0.4518(13) 1 d PU A 4
C42B C 0.6563(10) 0.2692(7) 0.8518(6) 0.0248(10) Uiso 0.4518(13) 1 d PU A 4
C44B C 0.6307(12) 0.1175(9) 0.8704(7) 0.0270(13) Uiso 0.4518(13) 1 d PU A 4
C45B C 0.6078(10) 0.0603(7) 0.7827(7) 0.0242(12) Uiso 0.4518(13) 1 d PU A 4
C46B C 0.5147(9) -0.0355(7) 0.7524(6) 0.0231(10) Uiso 0.4518(13) 1 d PU A 4
C47B C 0.4296(11) -0.0704(8) 0.8007(7) 0.0232(13) Uiso 0.4518(13) 1 d PU A 4
C48B C 0.3005(9) -0.1246(7) 0.7518(6) 0.0220(11) Uiso 0.4518(13) 1 d PU A 4
C49B C 0.3075(11) -0.1306(7) 0.6702(6) 0.0242(12) Uiso 0.4518(13) 1 d PU A 4
C50B C 0.1899(14) -0.1285(11) 0.6211(11) 0.0229(13) Uiso 0.4518(13) 1 d PU A 4
C51B C 0.0724(9) -0.1242(7) 0.6554(6) 0.0233(11) Uiso 0.4518(13) 1 d PU A 4
C52B C -0.0059(9) -0.0638(7) 0.6419(6) 0.0233(10) Uiso 0.4518(13) 1 d PU A 4
C53B C 0.0361(12) -0.0016(8) 0.6001(7) 0.0234(13) Uiso 0.4518(13) 1 d PU A 4
C54B C 0.0248(10) 0.0943(7) 0.6322(6) 0.0255(12) Uiso 0.4518(13) 1 d PU A 4
C55B C 0.1252(12) 0.1703(9) 0.6261(7) 0.0269(14) Uiso 0.4518(13) 1 d PU A 4
C57B C 0.3301(13) 0.3009(10) 0.6995(7) 0.0269(14) Uiso 0.4518(13) 1 d PU A 4
C58B C 0.3597(11) 0.2319(8) 0.6339(7) 0.0232(13) Uiso 0.4518(13) 1 d PU A 4
C59B C 0.4826(11) 0.2105(7) 0.6447(6) 0.0241(12) Uiso 0.4518(13) 1 d PU A 4
C60B C 0.5688(11) 0.2620(8) 0.7240(7) 0.0252(13) Uiso 0.4518(13) 1 d PU A 4
C61B C 0.6405(10) 0.2175(7) 0.7647(6) 0.0233(12) Uiso 0.4518(13) 1 d PU A 4
C62B C 0.6227(13) 0.1103(8) 0.7300(9) 0.0231(12) Uiso 0.4518(13) 1 d PU A 4
C63B C 0.5509(9) 0.0614(7) 0.6438(6) 0.0210(11) Uiso 0.4518(13) 1 d PU A 4
C64B C 0.4655(13) -0.0359(12) 0.6126(10) 0.0206(12) Uiso 0.4518(13) 1 d PU A 4
C65B C 0.3515(10) -0.0481(7) 0.5535(6) 0.0212(11) Uiso 0.4518(13) 1 d PU A 4
C66B C 0.2124(10) -0.0887(7) 0.5613(6) 0.0228(11) Uiso 0.4518(13) 1 d PU A 4
C67B C 0.1402(9) -0.0219(7) 0.5530(6) 0.0223(12) Uiso 0.4518(13) 1 d PU A 4
C68B C 0.2345(9) 0.0581(7) 0.5435(5) 0.0220(12) Uiso 0.4518(13) 1 d PU A 4
C69B C 0.3638(11) 0.0409(8) 0.5456(7) 0.0206(13) Uiso 0.4518(13) 1 d PU A 4
C70B C 0.4869(9) 0.1118(7) 0.5997(6) 0.0231(10) Uiso 0.4518(13) 1 d PU A 4
C71B C 0.4402(11) -0.0816(7) 0.6692(6) 0.0216(12) Uiso 0.4518(13) 1 d PU A 4
C72B C 0.2360(12) 0.1555(8) 0.5859(6) 0.0230(13) Uiso 0.4518(13) 1 d PU A 4
C74B C 0.0160(8) 0.2964(6) 1.1347(5) 0.0149(11) Uiso 0.4518(13) 1 d PU A 4
H23 H 0.0142 0.2278 1.1235 0.018 Uiso 0.4518(13) 1 calc PR A 4
C75B C 0.0912(9) 0.4370(6) 1.0942(5) 0.0184(11) Uiso 0.4518(13) 1 d PU A 4
H24 H 0.1400 0.4614 1.0569 0.022 Uiso 0.4518(13) 1 calc PR A 4
C76B C 0.0903(10) 0.3617(7) 1.2227(6) 0.0162(14) Uiso 0.4518(13) 1 d PU A 4
H25 H 0.1843 0.3597 1.2298 0.019 Uiso 0.4518(13) 1 calc PR A 4
H26 H 0.0462 0.3378 1.2611 0.019 Uiso 0.4518(13) 1 calc PR A 4
C77B C -0.1284(9) 0.3008(7) 1.1214(5) 0.0185(13) Uiso 0.4518(13) 1 d PU A 4
H27 H -0.1781 0.2765 1.1578 0.022 Uiso 0.4518(13) 1 calc PR A 4
H28 H -0.1748 0.2588 1.0639 0.022 Uiso 0.4518(13) 1 calc PR A 4
C78B C -0.0562(9) 0.4393(7) 1.0807(5) 0.0205(12) Uiso 0.4518(13) 1 d PU A 4
H29 H -0.0576 0.5062 1.0901 0.025 Uiso 0.4518(13) 1 calc PR A 4
H30 H -0.1031 0.3960 1.0236 0.025 Uiso 0.4518(13) 1 calc PR A 4
C79B C 0.1591(9) 0.5008(6) 1.1818(5) 0.0195(12) Uiso 0.4518(13) 1 d PU A 4
H31 H 0.1593 0.5684 1.1931 0.023 Uiso 0.4518(13) 1 calc PR A 4
H32 H 0.2539 0.5006 1.1903 0.023 Uiso 0.4518(13) 1 calc PR A 4
C80B C 0.0892(9) 0.4670(6) 1.2422(5) 0.0190(11) Uiso 0.4518(13) 1 d PU A 4
H33 H 0.1371 0.5102 1.2999 0.023 Uiso 0.4518(13) 1 calc PR A 4
C81B C -0.1273(9) 0.4059(6) 1.1400(5) 0.0190(12) Uiso 0.4518(13) 1 d PU A 4
H34 H -0.2222 0.4078 1.1315 0.023 Uiso 0.4518(13) 1 calc PR A 4
C82B C -0.0581(10) 0.4703(8) 1.2283(7) 0.0185(15) Uiso 0.4518(13) 1 d PU A 4
H35 H -0.1071 0.4474 1.2656 0.022 Uiso 0.4518(13) 1 calc PR A 4
H36 H -0.0583 0.5380 1.2403 0.022 Uiso 0.4518(13) 1 calc PR A 4
C1 C 0.5165(4) 0.6292(3) 0.7108(2) 0.0196(7) Uani 1 1 d U B 5
C2 C 0.5578(4) 0.5700(3) 0.6448(2) 0.0198(7) Uani 1 1 d U B 5
C3 C 0.6506(4) 0.6105(3) 0.6071(3) 0.0242(8) Uani 1 1 d U B 5
H1 H 0.6795 0.5698 0.5624 0.029 Uiso 1 1 calc R B 5
C4 C 0.7006(4) 0.7105(3) 0.6348(3) 0.0282(8) Uani 1 1 d U B 5
H2 H 0.7646 0.7385 0.6094 0.034 Uiso 1 1 calc R B 5
C5 C 0.6579(4) 0.7700(3) 0.6997(3) 0.0285(8) Uani 1 1 d U B 5
H3 H 0.6917 0.8387 0.7180 0.034 Uiso 1 1 calc R B 5
C6 C 0.5658(4) 0.7296(3) 0.7378(3) 0.0258(8) Uani 1 1 d U B 5
H4 H 0.5365 0.7704 0.7823 0.031 Uiso 1 1 calc R B 5
C7 C 0.1554(4) 0.6799(3) 0.4612(2) 0.0214(7) Uani 1 1 d U C 5
C8 C 0.0484(4) 0.6493(3) 0.4950(3) 0.0230(8) Uani 1 1 d U C 5
C9 C 0.0683(5) 0.6174(3) 0.5574(3) 0.0270(8) Uani 1 1 d U C 5
H5 H -0.0047 0.5969 0.5810 0.032 Uiso 1 1 calc R C 5
C10 C 0.1969(5) 0.6158(3) 0.5848(3) 0.0310(9) Uani 1 1 d U C 5
H6 H 0.2116 0.5946 0.6277 0.037 Uiso 1 1 calc R C 5
C11 C 0.3023(5) 0.6447(4) 0.5503(3) 0.0332(9) Uani 1 1 d U C 5
H7 H 0.3890 0.6423 0.5690 0.040 Uiso 1 1 calc R C 5
C12 C 0.2834(5) 0.6774(3) 0.4882(3) 0.0275(8) Uani 1 1 d U C 5
H8 H 0.3565 0.6977 0.4645 0.033 Uiso 1 1 calc R C 5
Cl1 Cl 0.40065(11) 0.57917(9) 0.75844(7) 0.0323(2) Uani 1 1 d . B 5
Cl2 Cl 0.49160(12) 0.44449(8) 0.60831(7) 0.0307(2) Uani 1 1 d . B 5
Cl3 Cl 0.13616(11) 0.72432(8) 0.38628(6) 0.0276(2) Uani 1 1 d . C 5
Cl4 Cl -0.11135(11) 0.65035(9) 0.46046(7) 0.0327(2) Uani 1 1 d . C 5

loop_
_atom_site_aniso_label
_atom_site_aniso_U_11
_atom_site_aniso_U_22
_atom_site_aniso_U_33
_atom_site_aniso_U_23
_atom_site_aniso_U_13
_atom_site_aniso_U_12
La1 0.0171(3) 0.0210(3) 0.0093(2) 0.0038(2) 0.0020(2) 0.0113(2)
La2 0.0195(3) 0.0136(3) 0.0133(2) 0.00440(18) 0.00868(19) 0.0030(2)
C1A 0.0193(18) 0.0165(18) 0.0187(18) 0.0053(16) 0.0049(17) 0.0063(16)
C2A 0.0176(16) 0.0175(16) 0.0184(15) 0.0060(14) 0.0049(14) 0.0054(14)
C3A 0.020(2) 0.0203(19) 0.0152(18) 0.0088(16) 0.0028(17) 0.0039(17)
C4A 0.0175(19) 0.0162(19) 0.0140(18) 0.0112(16) 0.0081(16) 0.0058(17)
C5A 0.0175(17) 0.0180(17) 0.0173(17) 0.0082(15) 0.0064(16) 0.0041(15)
C6A 0.0156(17) 0.0190(17) 0.0180(17) 0.0044(15) 0.0047(16) 0.0045(15)
C7A 0.0200(18) 0.0205(17) 0.0209(17) 0.0078(16) 0.0063(16) 0.0021(16)
C8A 0.0216(18) 0.0206(18) 0.0205(17) 0.0108(15) 0.0077(16) 0.0037(16)
C9A 0.0267(18) 0.0181(17) 0.0203(17) 0.0143(15) 0.0079(16) 0.0067(16)
C10A 0.0224(19) 0.0202(17) 0.0185(16) 0.0147(14) 0.0022(17) 0.0085(16)
C11A 0.0222(19) 0.0242(18) 0.0177(17) 0.0089(16) 0.0003(17) 0.0070(16)
C12A 0.0197(18) 0.0254(18) 0.0188(17) 0.0069(16) -0.0011(16) 0.0093(16)
C13A 0.0175(18) 0.0222(18) 0.0197(17) 0.0062(16) -0.0012(16) 0.0077(17)
C14A 0.0209(18) 0.0201(17) 0.0216(18) 0.0048(16) 0.0029(16) 0.0040(16)
C15A 0.0248(18) 0.0177(17) 0.0234(18) 0.0054(16) 0.0031(17) 0.0041(16)
C16A 0.0244(16) 0.0176(15) 0.0237(16) 0.0072(14) 0.0024(15) 0.0089(14)
C17A 0.0242(18) 0.0176(17) 0.0189(18) 0.0073(15) 0.0046(17) 0.0112(15)
C18A 0.0182(17) 0.0214(17) 0.0242(18) 0.0051(16) 0.0020(17) 0.0125(15)
C19A 0.0166(16) 0.0226(16) 0.0203(16) 0.0065(15) 0.0024(15) 0.0072(15)
C20A 0.0156(17) 0.0254(18) 0.0206(18) 0.0072(16) 0.0026(17) 0.0072(16)
C21A 0.0185(17) 0.0232(17) 0.0253(17) 0.0062(15) 0.0040(16) 0.0022(15)
C22A 0.0199(19) 0.0197(18) 0.0222(18) 0.0083(16) 0.0079(17) 0.0001(16)
C23A 0.0242(18) 0.0171(17) 0.0244(17) 0.0088(15) 0.0073(17) -0.0011(16)
C24A 0.027(2) 0.0160(18) 0.0238(19) 0.0134(16) 0.0070(18) 0.0028(18)
C25A 0.0288(17) 0.0189(16) 0.0249(17) 0.0115(15) 0.0048(16) 0.0075(15)
C26A 0.0264(18) 0.0194(17) 0.0242(18) 0.0124(15) 0.0029(17) 0.0130(16)
C27A 0.0254(17) 0.0229(16) 0.0223(16) 0.0134(14) -0.0011(16) 0.0111(15)
C28A 0.0218(19) 0.026(2) 0.0226(19) 0.0102(18) -0.0042(18) 0.0135(17)
C29A 0.0180(19) 0.033(2) 0.027(2) 0.0090(19) -0.0039(19) 0.0147(17)
C30 0.0157(14) 0.0371(16) 0.0333(15) 0.0070(14) -0.0021(13) 0.0045(13)
C31A 0.0171(17) 0.0270(18) 0.0248(18) 0.0068(16) -0.0014(17) 0.0029(16)
C32A 0.0214(19) 0.0243(18) 0.024(2) 0.0116(18) 0.0029(18) 0.0005(17)
C33A 0.0261(18) 0.0198(17) 0.0254(18) 0.0071(16) 0.0047(17) 0.0020(16)
C34A 0.0278(19) 0.0195(17) 0.0271(18) 0.0119(16) 0.0060(18) 0.0035(16)
C35A 0.024(2) 0.0140(18) 0.0254(19) 0.0106(16) 0.0041(19) 0.0087(17)
C36A 0.025(2) 0.0178(19) 0.0245(19) 0.0127(16) 0.0036(18) 0.0127(17)
C37A 0.0216(17) 0.0203(16) 0.0239(17) 0.0078(15) 0.0017(16) 0.0123(15)
C38A 0.0173(18) 0.0231(18) 0.0230(18) 0.0079(17) 0.0018(16) 0.0092(16)
C39A 0.0209(19) 0.0299(19) 0.0221(19) 0.0105(17) -0.0016(18) 0.0111(17)
C40A 0.0225(17) 0.0280(17) 0.0239(17) 0.0070(15) -0.0012(16) 0.0065(15)
C41A 0.0217(18) 0.0253(19) 0.0234(19) 0.0080(17) 0.0002(18) 0.0011(18)
C42A 0.0235(17) 0.0226(17) 0.0246(17) 0.0028(16) 0.0053(16) 0.0008(16)
C43 0.0298(15) 0.0166(14) 0.0311(15) 0.0046(12) 0.0054(14) -0.0009(12)
C44A 0.032(2) 0.0147(18) 0.028(2) 0.0095(17) 0.0055(19) 0.0035(17)
C45A 0.0280(19) 0.0188(17) 0.0263(18) 0.0083(16) 0.0064(17) 0.0056(16)
C46A 0.0248(16) 0.0188(15) 0.0233(16) 0.0084(14) 0.0078(15) 0.0118(14)
C47A 0.0237(19) 0.0203(18) 0.0249(18) 0.0102(16) 0.0030(17) 0.0150(16)
C48A 0.0217(18) 0.0279(18) 0.0277(18) 0.0092(17) 0.0024(17) 0.0142(16)
C49A 0.0205(18) 0.0280(18) 0.0247(18) 0.0067(17) 0.0055(17) 0.0115(16)
C50A 0.0208(17) 0.0244(19) 0.0236(17) 0.0078(17) 0.0082(16) 0.0084(16)
C51A 0.0183(18) 0.0289(18) 0.0261(18) 0.0070(17) 0.0061(17) 0.0054(16)
C52A 0.0232(16) 0.0260(16) 0.0270(16) 0.0089(15) 0.0058(15) 0.0032(15)
C53A 0.0255(19) 0.0226(18) 0.0251(18) 0.0118(17) 0.0098(17) 0.0023(16)
C54A 0.0284(19) 0.0196(17) 0.0269(18) 0.0147(16) 0.0089(17) 0.0039(16)
C55A 0.030(2) 0.0204(19) 0.024(2) 0.0174(17) 0.0021(19) 0.0083(17)
C56 0.0312(15) 0.0271(14) 0.0240(14) 0.0159(12) 0.0046(13) 0.0149(12)
C57A 0.025(2) 0.0301(19) 0.021(2) 0.0149(17) -0.0006(18) 0.0173(17)
C58A 0.0252(19) 0.0260(18) 0.0196(18) 0.0108(16) 0.0003(17) 0.0091(17)
C59A 0.0244(18) 0.0253(18) 0.0191(17) 0.0083(16) -0.0002(17) 0.0067(16)
C60A 0.0242(19) 0.0255(19) 0.0216(18) 0.0034(17) -0.0011(18) 0.0073(17)
C61A 0.0253(18) 0.0245(18) 0.0235(18) 0.0033(17) 0.0030(17) 0.0042(17)
C62A 0.0248(19) 0.0217(18) 0.0220(17) 0.0045(16) 0.0086(17) 0.0062(16)
C63A 0.0231(18) 0.0214(18) 0.0218(17) 0.0045(16) 0.0079(17) 0.0068(16)
C64A 0.0210(19) 0.0208(16) 0.0193(17) 0.0049(15) 0.0106(17) 0.0094(17)
C65A 0.0218(17) 0.0234(17) 0.0211(17) 0.0082(15) 0.0092(15) 0.0080(15)
C66A 0.0205(17) 0.0240(18) 0.0233(17) 0.0082(16) 0.0117(16) 0.0062(16)
C67A 0.0249(19) 0.0228(18) 0.0234(18) 0.0115(16) 0.0095(17) 0.0040(17)
C68A 0.0285(18) 0.0252(18) 0.0205(17) 0.0111(16) 0.0080(17) 0.0063(16)
C69A 0.023(2) 0.023(2) 0.0161(18) 0.0105(17) 0.0097(18) 0.0064(17)
C70A 0.0249(16) 0.0231(16) 0.0192(15) 0.0073(14) 0.0044(15) 0.0064(15)
C71A 0.0236(18) 0.0228(18) 0.0231(17) 0.0070(16) 0.0089(17) 0.0118(16)
C72A 0.025(2) 0.0222(19) 0.0196(19) 0.0156(16) 0.0054(18) 0.0090(18)
C73A 0.0166(12) 0.0168(12) 0.0146(12) 0.0066(10) 0.0055(10) 0.0058(10)
C74A 0.0173(18) 0.0185(18) 0.0161(18) 0.0070(16) 0.0034(17) 0.0042(16)
C75A 0.0215(19) 0.0215(19) 0.0190(18) 0.0053(16) 0.0033(17) 0.0100(16)
C76A 0.017(2) 0.015(2) 0.0167(19) 0.0074(17) 0.0061(18) 0.0037(18)
C77A 0.019(2) 0.0158(19) 0.0171(19) 0.0052(17) 0.0056(18) 0.0042(17)
C78A 0.0220(19) 0.0193(18) 0.0191(18) 0.0073(16) 0.0066(17) 0.0092(16)
C79A 0.018(2) 0.021(2) 0.020(2) 0.0048(18) 0.0046(18) 0.0088(18)
C80A 0.0202(18) 0.0206(18) 0.0216(18) 0.0043(16) 0.0060(16) 0.0048(16)
C81A 0.0220(19) 0.0185(18) 0.0196(19) 0.0053(16) 0.0061(17) 0.0062(17)
C82A 0.018(2) 0.019(2) 0.018(2) 0.0047(18) 0.006(2) 0.0082(19)
C1 0.0163(16) 0.0267(18) 0.0208(16) 0.0147(14) 0.0020(14) 0.0076(14)
C2 0.0170(16) 0.0225(17) 0.0220(16) 0.0121(14) -0.0019(14) 0.0067(13)
C3 0.0177(16) 0.0306(19) 0.0263(17) 0.0138(15) 0.0026(15) 0.0073(14)
C4 0.0198(17) 0.0309(19) 0.0348(19) 0.0189(16) 0.0022(16) 0.0018(15)
C5 0.0271(18) 0.0212(18) 0.0344(19) 0.0134(16) -0.0038(16) 0.0026(15)
C6 0.0269(18) 0.0252(18) 0.0251(17) 0.0100(15) -0.0005(15) 0.0101(15)
C7 0.0254(17) 0.0194(16) 0.0211(16) 0.0085(14) 0.0008(14) 0.0106(14)
C8 0.0260(18) 0.0191(17) 0.0222(16) 0.0057(14) -0.0004(15) 0.0095(14)
C9 0.034(2) 0.0235(18) 0.0211(17) 0.0083(14) 0.0020(16) 0.0076(15)
C10 0.042(2) 0.0286(19) 0.0227(17) 0.0109(15) -0.0045(17) 0.0143(17)
C11 0.036(2) 0.033(2) 0.0300(19) 0.0106(16) -0.0051(17) 0.0171(17)
C12 0.0260(18) 0.0291(19) 0.0277(18) 0.0092(15) 0.0028(16) 0.0133(15)
Cl1 0.0307(5) 0.0447(6) 0.0361(6) 0.0266(5) 0.0167(5) 0.0165(5)
Cl2 0.0352(6) 0.0204(5) 0.0327(5) 0.0096(4) 0.0048(5) 0.0041(4)
Cl3 0.0288(5) 0.0317(5) 0.0290(5) 0.0179(4) 0.0035(4) 0.0127(4)
Cl4 0.0216(5) 0.0418(6) 0.0409(6) 0.0234(5) 0.0040(5) 0.0107(4)

loop_
_atom_type_symbol
_atom_type_description
_atom_type_scat_dispersion_real
_atom_type_scat_dispersion_imag
_atom_type_scat_source
C C 0.0033 0.0016 'International Tables Vol C Tables 4.2.6.8 and 6.1.1.4'
H H 0.0000 0.0000 'International Tables Vol C Tables 4.2.6.8 and 6.1.1.4'
Cl Cl 0.1484 0.1585 'International Tables Vol C Tables 4.2.6.8 and 6.1.1.4'
La La -0.2871 2.4523 'International Tables Vol C Tables 4.2.6.8 and 6.1.1.4'

loop_
_geom_angle_atom_site_label_1
_geom_angle_atom_site_label_2
_geom_angle_atom_site_label_3
_geom_angle
C17A C1A C2A 118.4(6)
C17A C1A C73A 118.1(6)
C2A C1A C73A 119.5(6)
C14A C2A C3A 119.0(7)
C14A C2A C1A 117.9(6)
C3A C2A C1A 114.0(6)
C11A C3A C4A 115.2(7)
C11A C3A C2A 117.1(7)
C4A C3A C2A 114.9(7)
C3A C4A C5A 116.6(6)
C3A C4A C8A 122.1(6)
C5A C4A C8A 105.0(7)
C6A C5A C4A 109.1(6)
C6A C5A C73A 125.8(6)
C4A C5A C73A 120.9(6)
C19A C6A C5A 123.9(7)
C19A C6A C7A 117.5(6)
C5A C6A C7A 106.3(7)
C8A C7A C22A 119.6(7)
C8A C7A C6A 107.5(6)
C22A C7A C6A 122.6(7)
C9A C8A C7A 119.8(7)
C9A C8A C4A 119.7(7)
C7A C8A C4A 108.7(6)
C24A C9A C8A 118.0(7)
C24A C9A C10A 119.4(8)
C8A C9A C10A 115.3(8)
C27A C10A C11A 109.7(7)
C27A C10A C9A 117.3(9)
C11A C10A C9A 122.1(9)
C3A C11A C10A 122.5(8)
C3A C11A C12A 122.5(7)
C10A C11A C12A 106.7(8)
C13A C12A C28A 120.8(7)
C13A C12A C11A 122.4(7)
C28A C12A C11A 106.7(7)
C12A C13A C31A 117.1(7)
C12A C13A C14A 115.7(7)
C31A C13A C14A 120.9(7)
C15A C14A C2A 117.9(7)
C15A C14A C13A 115.6(7)
C2A C14A C13A 122.0(7)
C33A C15A C14A 123.4(7)
C33A C15A C16A 106.2(7)
C14A C15A C16A 120.2(7)
C35A C16A C15A 108.8(7)
C35A C16A C17A 122.6(7)
C15A C16A C17A 121.4(7)
C18A C17A C1A 124.3(7)
C18A C17A C16A 116.1(7)
C1A C17A C16A 113.6(6)
C17A C18A C37A 118.2(8)
C17A C18A C19A 125.0(7)
C37A C18A C19A 107.2(7)
C20A C19A C6A 119.0(7)
C20A C19A C18A 106.9(7)
C6A C19A C18A 123.7(7)
C19A C20A C21A 123.2(7)
C19A C20A C38A 110.3(7)
C21A C20A C38A 118.9(7)
C41A C21A C20A 114.7(7)
C41A C21A C22A 119.3(7)
C20A C21A C22A 118.8(7)
C23A C22A C21A 118.7(7)
C23A C22A C7A 118.6(7)
C21A C22A C7A 116.8(7)
C22A C23A C24A 120.0(7)
C22A C23A C43 122.3(7)
C24A C23A C43 107.5(6)
C9A C24A C23A 121.4(8)
C9A C24A C25A 120.8(8)
C23A C24A C25A 108.3(7)
C26A C25A C24A 119.8(7)
C26A C25A C44A 123.7(7)
C24A C25A C44A 106.3(7)
C27A C26A C25A 119.0(7)
C27A C26A C47A 117.9(8)
C25A C26A C47A 115.7(7)
C26A C27A C10A 123.5(8)
C26A C27A C28A 121.2(8)
C10A C27A C28A 107.0(7)
C29A C28A C27A 119.5(9)
C29A C28A C12A 121.9(8)
C27A C28A C12A 109.4(7)
C28A C29A C30 112.7(7)
C28A C29A C48A 121.1(9)
C30 C29A C48A 118.5(8)
C42B C30 C44B 134.4(8)
C42B C30 C31A 67.0(6)
C44B C30 C31A 144.7(7)
C42B C30 C29A 148.9(7)
C44B C30 C29A 19.4(5)
C31A C30 C29A 127.1(6)
C42B C30 C51A 39.4(5)
C44B C30 C51A 97.5(6)
C31A C30 C51A 105.9(6)
C29A C30 C51A 115.8(6)
C42B C30 C23B 113.3(6)
C44B C30 C23B 101.8(7)
C31A C30 C23B 47.0(5)
C29A C30 C23B 82.4(6)
C51A C30 C23B 149.3(5)
C30 C31A C32A 110.4(7)
C30 C31A C13A 119.1(7)
C32A C31A C13A 121.3(8)
C52A C32A C31A 112.1(9)
C52A C32A C33A 119.2(8)
C31A C32A C33A 118.7(8)
C15A C33A C34A 111.1(7)
C15A C33A C32A 120.0(8)
C34A C33A C32A 117.6(7)
C54A C34A C33A 122.4(7)
C54A C34A C35A 121.0(8)
C33A C34A C35A 106.5(7)
C36A C35A C16A 119.4(8)
C36A C35A C34A 123.6(7)
C16A C35A C34A 107.2(7)
C37A C36A C35A 118.9(7)
C37A C36A C56 117.5(7)
C35A C36A C56 116.4(7)
C36A C37A C18A 124.1(8)
C36A C37A C38A 118.7(7)
C18A C37A C38A 109.1(7)
C39A C38A C37A 123.7(8)
C39A C38A C20A 122.1(8)
C37A C38A C20A 105.6(7)
C38A C39A C40A 121.0(8)
C38A C39A C57A 116.5(8)
C40A C39A C57A 116.1(8)
C39A C40A C41A 117.2(8)
C39A C40A C60A 123.4(8)
C41A C40A C60A 109.3(8)
C40A C41A C21A 125.2(9)
C40A C41A C42A 105.9(8)
C21A C41A C42A 118.7(8)
C43 C42A C61A 114.1(7)
C43 C42A C41A 125.7(7)
C61A C42A C41A 109.8(7)
C42A C43 C31B 68.7(5)
C42A C43 C44A 129.2(6)
C31B C43 C44A 147.5(7)
C42A C43 C29B 148.3(6)
C31B C43 C29B 125.9(7)
C44A C43 C29B 24.4(4)
C42A C43 C23A 114.8(5)
C31B C43 C23A 47.0(5)
C44A C43 C23A 105.4(6)
C29B C43 C23A 81.2(6)
C42A C43 C51B 39.7(5)
C31B C43 C51B 108.2(6)
C44A C43 C51B 92.2(6)
C29B C43 C51B 115.7(6)
C23A C43 C51B 151.8(6)
C43 C44A C45A 117.4(7)
C43 C44A C25A 112.2(7)
C45A C44A C25A 120.1(8)
C46A C45A C44A 117.3(7)
C46A C45A C62A 117.7(8)
C44A C45A C62A 119.2(8)
C45A C46A C71A 122.5(7)
C45A C46A C47A 121.1(7)
C71A C46A C47A 107.3(7)
C48A C47A C26A 122.5(8)
C48A C47A C46A 106.7(7)
C26A C47A C46A 121.1(8)
C47A C48A C49A 110.8(7)
C47A C48A C29A 117.3(8)
C49A C48A C29A 123.0(8)
C48A C49A C71A 105.6(7)
C48A C49A C50A 122.2(8)
C71A C49A C50A 121.9(8)
C51A C50A C66A 122.2(8)
C51A C50A C49A 114.4(9)
C66A C50A C49A 116.5(8)
C50A C51A C52A 120.1(8)
C50A C51A C30 125.9(7)
C52A C51A C30 104.7(6)
C32A C52A C53A 123.7(8)
C32A C52A C51A 106.7(7)
C53A C52A C51A 120.2(8)
C54A C53A C52A 116.4(7)
C54A C53A C67A 121.3(8)
C52A C53A C67A 115.8(8)
C34A C54A C53A 120.3(7)
C34A C54A C55A 113.1(8)
C53A C54A C55A 119.7(8)
C56 C55A C72A 109.7(8)
C56 C55A C54A 125.3(7)
C72A C55A C54A 114.6(8)
C57A C56 C55A 109.4(6)
C57A C56 C36B 101.2(7)
C55A C56 C36B 140.4(7)
C57A C56 C36A 123.3(6)
C55A C56 C36A 119.1(6)
C36B C56 C36A 22.8(4)
C57A C56 C57B 120.3(7)
C55A C56 C57B 13.5(6)
C36B C56 C57B 126.9(7)
C36A C56 C57B 105.6(6)
C57A C56 C55B 15.8(6)
C55A C56 C55B 93.9(6)
C36B C56 C55B 116.6(7)
C36A C56 C55B 137.9(6)
C57B C56 C55B 105.4(7)
C56 C57A C58A 109.9(7)
C56 C57A C39A 119.4(7)
C58A C57A C39A 121.8(8)
C57A C58A C59A 120.4(8)
C57A C58A C72A 105.1(7)
C59A C58A C72A 122.4(7)
C70A C59A C58A 118.3(8)
C70A C59A C60A 116.2(7)
C58A C59A C60A 117.2(7)
C61A C60A C40A 108.3(8)
C61A C60A C59A 122.3(8)
C40A C60A C59A 120.7(8)
C60A C61A C42A 106.6(7)
C60A C61A C62A 121.3(8)
C42A C61A C62A 122.6(9)
C61A C62A C45A 116.5(9)
C61A C62A C63A 115.6(10)
C45A C62A C63A 119.2(9)
C64A C63A C70A 109.2(9)
C64A C63A C62A 120.2(10)
C70A C63A C62A 120.2(8)
C63A C64A C71A 119.6(10)
C63A C64A C65A 109.7(10)
C71A C64A C65A 115.4(9)
C69A C65A C66A 107.2(7)
C69A C65A C64A 108.2(7)
C66A C65A C64A 125.3(8)
C50A C66A C65A 119.5(7)
C50A C66A C67A 116.2(7)
C65A C66A C67A 109.3(7)
C53A C67A C66A 123.3(8)
C53A C67A C68A 119.6(8)
C66A C67A C68A 105.7(7)
C72A C68A C69A 120.2(8)
C72A C68A C67A 116.9(7)
C69A C68A C67A 106.8(7)
C65A C69A C68A 111.0(7)
C65A C69A C70A 109.1(7)
C68A C69A C70A 120.7(7)
C59A C70A C63A 122.1(7)
C59A C70A C69A 118.3(7)
C63A C70A C69A 103.7(6)
C64A C71A C46A 120.1(8)
C64A C71A C49A 119.9(9)
C46A C71A C49A 108.8(7)
C68A C72A C55A 127.0(9)
C68A C72A C58A 119.0(8)
C55A C72A C58A 105.7(7)
C5B C73A C5A 74.1(5)
C5B C73A C75A 158.7(5)
C5A C73A C75A 117.1(5)
C5B C73A C1A 41.0(4)
C5A C73A C1A 88.5(4)
C75A C73A C1A 118.5(5)
C5B C73A C1B 88.8(5)
C5A C73A C1B 45.2(4)
C75A C73A C1B 88.1(4)
C1A C73A C1B 71.8(4)
C5B C73A C74B 118.0(5)
C5A C73A C74B 80.9(4)
C75A C73A C74B 82.6(4)
C1A C73A C74B 158.8(5)
C1B C73A C74B 111.3(5)
C5B C73A C75B 116.1(5)
C5A C73A C75B 158.6(5)
C75A C73A C75B 47.3(4)
C1A C73A C75B 88.8(4)
C1B C73A C75B 114.1(5)
C74B C73A C75B 107.6(5)
C5B C73A C74A 80.1(5)
C5A C73A C74A 111.7(4)
C75A C73A C74A 109.4(4)
C1A C73A C74A 110.2(4)
C1B C73A C74A 156.7(5)
C74B C73A C74A 58.3(4)
C75B C73A C74A 89.2(4)
C76A C74A C77A 108.9(6)
C76A C74A C73A 108.8(5)
C77A C74A C73A 108.6(5)
C76A C74A H9 110.2
C77A C74A H9 110.2
C73A C74A H9 110.2
C73A C75A C78A 110.4(6)
C73A C75A C79A 109.2(6)
C78A C75A C79A 108.3(6)
C73A C75A H10 109.7
C78A C75A H10 109.7
C79A C75A H10 109.7
C80A C76A C74A 109.6(6)
C80A C76A H11 109.8
C74A C76A H11 109.8
C80A C76A H12 109.8
C74A C76A H12 109.8
H11 C76A H12 108.2
C81A C77A C74A 110.8(6)
C81A C77A H13 109.5
C74A C77A H13 109.5
C81A C77A H14 109.5
C74A C77A H14 109.5
H13 C77A H14 108.1
C75A C78A C81A 110.6(6)
C75A C78A H15 109.5
C81A C78A H15 109.5
C75A C78A H16 109.5
C81A C78A H16 109.5
H15 C78A H16 108.1
C80A C79A C75A 111.3(6)
C80A C79A H17 109.4
C75A C79A H17 109.4
C80A C79A H18 109.4
C75A C79A H18 109.4
H17 C79A H18 108.0
C79A C80A C82A 109.8(7)
C79A C80A C76A 108.9(6)
C82A C80A C76A 109.3(6)
C79A C80A H19 109.6
C82A C80A H19 109.6
C76A C80A H19 109.6
C77A C81A C78A 109.5(6)
C77A C81A C82A 108.7(6)
C78A C81A C82A 108.6(6)
C77A C81A H20 110.0
C78A C81A H20 110.0
C82A C81A H20 110.0
C80A C82A C81A 109.8(6)
C80A C82A H21 109.7
C81A C82A H21 109.7
C80A C82A H22 109.7
C81A C82A H22 109.7
H21 C82A H22 108.2
C17B C1B C2B 116.9(7)
C17B C1B C73A 122.5(7)
C2B C1B C73A 116.2(6)
C14B C2B C3B 119.9(8)
C14B C2B C1B 119.0(8)
C3B C2B C1B 112.5(8)
C11B C3B C4B 112.9(8)
C11B C3B C2B 116.3(9)
C4B C3B C2B 116.8(9)
C5B C4B C3B 114.4(9)
C5B C4B C8B 105.9(8)
C3B C4B C8B 123.7(8)
C4B C5B C73A 121.2(8)
C4B C5B C6B 108.1(8)
C73A C5B C6B 127.6(7)
C19B C6B C7B 118.8(8)
C19B C6B C5B 121.2(8)
C7B C6B C5B 106.7(8)
C8B C7B C6B 107.9(8)
C8B C7B C22B 119.1(8)
C6B C7B C22B 121.9(8)
C9B C8B C7B 122.5(8)
C9B C8B C4B 117.4(8)
C7B C8B C4B 108.6(8)
C8B C9B C24B 116.0(9)
C8B C9B C10B 118.1(10)
C24B C9B C10B 119.5(10)
C11B C10B C27B 111.4(10)
C11B C10B C9B 121.0(12)
C27B C10B C9B 115.9(11)
C10B C11B C12B 105.1(10)
C10B C11B C3B 123.5(10)
C12B C11B C3B 123.8(9)
C11B C12B C28B 110.6(8)
C11B C12B C13B 120.4(9)
C28B C12B C13B 119.8(9)
C12B C13B C31B 117.4(9)
C12B C13B C14B 117.5(9)
C31B C13B C14B 118.9(9)
C15B C14B C2B 116.3(8)
C15B C14B C13B 117.6(8)
C2B C14B C13B 121.0(8)
C14B C15B C16B 123.2(9)
C14B C15B C33B 122.4(9)
C16B C15B C33B 104.3(8)
C35B C16B C15B 110.9(9)
C35B C16B C17B 122.5(9)
C15B C16B C17B 119.9(8)
C18B C17B C1B 123.4(9)
C18B C17B C16B 116.6(9)
C1B C17B C16B 114.3(8)
C17B C18B C19B 125.5(9)
C17B C18B C37B 118.2(9)
C19B C18B C37B 105.7(8)
C6B C19B C20B 117.1(8)
C6B C19B C18B 125.4(8)
C20B C19B C18B 107.9(8)
C21B C20B C19B 123.6(9)
C21B C20B C38B 119.6(9)
C19B C20B C38B 108.4(9)
C20B C21B C41B 115.7(9)
C20B C21B C22B 118.4(9)
C41B C21B C22B 118.3(9)
C23B C22B C21B 121.1(9)
C23B C22B C7B 116.3(9)
C21B C22B C7B 117.6(9)
C22B C23B C24B 122.2(9)
C22B C23B C30 119.7(8)
C24B C23B C30 107.1(8)
C23B C24B C25B 108.1(8)
C23B C24B C9B 120.3(10)
C25B C24B C9B 121.4(9)
C26B C25B C24B 118.8(9)
C26B C25B C44B 124.1(10)
C24B C25B C44B 106.7(9)
C27B C26B C25B 120.3(9)
C27B C26B C47B 116.0(10)
C25B C26B C47B 116.0(9)
C26B C27B C28B 122.8(9)
C26B C27B C10B 124.0(9)
C28B C27B C10B 104.6(9)
C29B C28B C27B 119.7(10)
C29B C28B C12B 123.1(9)
C27B C28B C12B 107.9(8)
C28B C29B C48B 120.0(10)
C28B C29B C43 113.6(8)
C48B C29B C43 119.3(9)
C43 C31B C32B 108.5(8)
C43 C31B C13B 119.2(8)
C32B C31B C13B 122.1(9)
C31B C32B C33B 120.0(10)
C31B C32B C52B 112.5(10)
C33B C32B C52B 119.0(9)
C34B C33B C32B 120.3(9)
C34B C33B C15B 109.2(8)
C32B C33B C15B 118.6(9)
C33B C34B C35B 108.5(9)
C33B C34B C54B 121.1(9)
C35B C34B C54B 120.1(9)
C36B C35B C16B 121.0(10)
C36B C35B C34B 123.2(9)
C16B C35B C34B 106.7(9)
C35B C36B C56 120.9(9)
C35B C36B C37B 119.0(9)
C56 C36B C37B 112.9(9)
C38B C37B C36B 120.6(9)
C38B C37B C18B 110.3(9)
C36B C37B C18B 121.6(9)
C37B C38B C39B 121.9(9)
C37B C38B C20B 107.1(9)
C39B C38B C20B 123.0(10)
C57B C39B C38B 122.7(10)
C57B C39B C40B 113.8(11)
C38B C39B C40B 117.3(10)
C41B C40B C39B 119.3(10)
C41B C40B C60B 109.7(9)
C39B C40B C60B 121.5(9)
C40B C41B C21B 124.2(11)
C40B C41B C42B 106.5(10)
C21B C41B C42B 119.2(10)
C30 C42B C61B 112.5(8)
C30 C42B C41B 127.7(9)
C61B C42B C41B 108.9(8)
C30 C44B C25B 116.2(9)
C30 C44B C45B 115.1(9)
C25B C44B C45B 119.5(10)
C62B C45B C46B 118.9(10)
C62B C45B C44B 118.1(10)
C46B C45B C44B 116.3(10)
C45B C46B C71B 120.8(9)
C45B C46B C47B 123.4(9)
C71B C46B C47B 106.7(9)
C48B C47B C46B 109.2(9)
C48B C47B C26B 121.7(10)
C46B C47B C26B 119.7(9)
C47B C48B C29B 119.2(9)
C47B C48B C49B 106.8(9)
C29B C48B C49B 125.4(9)
C71B C49B C48B 109.2(8)
C71B C49B C50B 122.2(10)
C48B C49B C50B 117.8(11)
C66B C50B C51B 118.6(13)
C66B C50B C49B 117.4(11)
C51B C50B C49B 118.4(13)
C50B C51B C52B 119.9(10)
C50B C51B C43 123.3(10)
C52B C51B C43 106.0(7)
C32B C52B C53B 122.0(9)
C32B C52B C51B 104.6(9)
C53B C52B C51B 121.9(9)
C54B C53B C52B 118.8(10)
C54B C53B C67B 119.8(10)
C52B C53B C67B 115.5(9)
C55B C54B C53B 118.6(10)
C55B C54B C34B 115.8(9)
C53B C54B C34B 118.3(9)
C54B C55B C72B 123.6(11)
C54B C55B C56 122.4(9)
C72B C55B C56 104.7(9)
C39B C57B C58B 128.3(12)
C39B C57B C56 113.8(10)
C58B C57B C56 109.6(9)
C57B C58B C59B 119.1(11)
C57B C58B C72B 109.2(10)
C59B C58B C72B 121.1(9)
C58B C59B C60B 116.9(9)
C58B C59B C70B 118.9(10)
C60B C59B C70B 115.9(9)
C59B C60B C61B 123.7(10)
C59B C60B C40B 120.1(9)
C61B C60B C40B 106.8(9)
C60B C61B C42B 107.9(8)
C60B C61B C62B 122.6(10)
C42B C61B C62B 119.7(9)
C45B C62B C63B 120.2(10)
C45B C62B C61B 118.9(11)
C63B C62B C61B 112.5(10)
C64B C63B C62B 120.6(10)
C64B C63B C70B 105.9(9)
C62B C63B C70B 123.0(9)
C63B C64B C71B 118.2(12)
C63B C64B C65B 109.8(13)
C71B C64B C65B 117.2(11)
C69B C65B C64B 108.8(10)
C69B C65B C66B 109.1(8)
C64B C65B C66B 120.9(10)
C50B C66B C67B 119.7(10)
C50B C66B C65B 119.9(9)
C67B C66B C65B 105.7(8)
C68B C67B C66B 108.4(8)
C68B C67B C53B 118.8(9)
C66B C67B C53B 121.0(9)
C72B C68B C69B 116.0(9)
C72B C68B C67B 121.1(9)
C69B C68B C67B 107.7(8)
C65B C69B C68B 109.0(9)
C65B C69B C70B 108.6(9)
C68B C69B C70B 123.6(9)
C69B C70B C59B 117.5(9)
C69B C70B C63B 106.9(8)
C59B C70B C63B 120.0(8)
C49B C71B C46B 107.5(8)
C49B C71B C64B 121.0(9)
C46B C71B C64B 120.7(10)
C68B C72B C55B 117.0(11)
C68B C72B C58B 121.7(9)
C55B C72B C58B 110.2(9)
C76B C74B C77B 110.7(7)
C76B C74B C73A 107.0(6)
C77B C74B C73A 111.5(6)
C76B C74B H23 109.2
C77B C74B H23 109.2
C73A C74B H23 109.2
C79B C75B C78B 109.0(7)
C79B C75B C73A 107.7(6)
C78B C75B C73A 111.1(6)
C79B C75B H24 109.7
C78B C75B H24 109.7
C73A C75B H24 109.7
C74B C76B C80B 110.0(7)
C74B C76B H25 109.7
C80B C76B H25 109.7
C74B C76B H26 109.7
C80B C76B H26 109.7
H25 C76B H26 108.2
C74B C77B C81B 109.8(7)
C74B C77B H27 109.7
C81B C77B H27 109.7
C74B C77B H28 109.7
C81B C77B H28 109.7
H27 C77B H28 108.2
C81B C78B C75B 109.0(7)
C81B C78B H29 109.9
C75B C78B H29 109.9
C81B C78B H30 109.9
C75B C78B H30 109.9
H29 C78B H30 108.3
C75B C79B C80B 112.2(7)
C75B C79B H31 109.2
C80B C79B H31 109.2
C75B C79B H32 109.2
C80B C79B H32 109.2
H31 C79B H32 107.9
C79B C80B C76B 107.7(7)
C79B C80B C82B 107.6(8)
C76B C80B C82B 110.0(8)
C79B C80B H33 110.5
C76B C80B H33 110.5
C82B C80B H33 110.5
C82B C81B C78B 111.5(8)
C82B C81B C77B 109.9(8)
C78B C81B C77B 108.5(7)
C82B C81B H34 109.0
C78B C81B H34 109.0
C77B C81B H34 109.0
C81B C82B C80B 109.3(8)
C81B C82B H35 109.8
C80B C82B H35 109.8
C81B C82B H36 109.8
C80B C82B H36 109.8
H35 C82B H36 108.3
C6 C1 C2 119.8(4)
C6 C1 Cl1 119.5(3)
C2 C1 Cl1 120.7(3)
C3 C2 C1 120.4(4)
C3 C2 Cl2 119.6(3)
C1 C2 Cl2 120.0(3)
C4 C3 C2 119.6(4)
C4 C3 H1 120.2
C2 C3 H1 120.2
C3 C4 C5 120.3(4)
C3 C4 H2 119.8
C5 C4 H2 119.8
C4 C5 C6 120.1(4)
C4 C5 H3 119.9
C6 C5 H3 119.9
C1 C6 C5 119.7(4)
C1 C6 H4 120.1
C5 C6 H4 120.1
C8 C7 C12 120.6(4)
C8 C7 Cl3 121.6(3)
C12 C7 Cl3 117.8(3)
C7 C8 C9 120.2(4)
C7 C8 Cl4 120.7(3)
C9 C8 Cl4 119.1(3)
C8 C9 C10 119.1(4)
C8 C9 H5 120.4
C10 C9 H5 120.4
C11 C10 C9 120.5(4)
C11 C10 H6 119.7
C9 C10 H6 119.7
C10 C11 C12 120.7(4)
C10 C11 H7 119.7
C12 C11 H7 119.7
C11 C12 C7 118.9(4)
C11 C12 H8 120.6
C7 C12 H8 120.6

loop_
_geom_bond_atom_site_label_1
_geom_bond_atom_site_label_2
_geom_bond_distance
La1 La2 4.1785(10)
La3 La4 4.1523(12)
C1A C17A 1.451(10)
C1A C2A 1.504(10)
C1A C73A 1.531(8)
C2A C14A 1.461(10)
C2A C3A 1.475(10)
C3A C11A 1.401(12)
C3A C4A 1.451(11)
C4A C5A 1.465(9)
C4A C8A 1.468(10)
C5A C6A 1.437(10)
C5A C73A 1.486(8)
C6A C19A 1.426(10)
C6A C7A 1.472(10)
C7A C8A 1.450(11)
C7A C22A 1.459(11)
C8A C9A 1.446(10)
C9A C24A 1.427(11)
C9A C10A 1.458(12)
C10A C27A 1.424(13)
C10A C11A 1.446(14)
C11A C12A 1.457(11)
C12A C13A 1.399(12)
C12A C28A 1.448(11)
C13A C31A 1.427(11)
C13A C14A 1.477(10)
C14A C15A 1.423(12)
C15A C33A 1.408(11)
C15A C16A 1.459(11)
C16A C35A 1.427(10)
C16A C17A 1.462(11)
C17A C18A 1.450(11)
C18A C37A 1.451(11)
C18A C19A 1.475(11)
C19A C20A 1.425(10)
C20A C21A 1.444(11)
C20A C38A 1.460(12)
C21A C41A 1.435(12)
C21A C22A 1.455(12)
C22A C23A 1.419(11)
C23A C24A 1.436(12)
C23A C43 1.519(8)
C24A C25A 1.439(11)
C25A C26A 1.413(12)
C25A C44A 1.456(12)
C26A C27A 1.412(11)
C26A C47A 1.436(12)
C27A C28A 1.429(12)
C28A C29A 1.405(13)
C29A C30 1.425(11)
C29A C48A 1.451(12)
C30 C42B 1.315(11)
C30 C44B 1.333(13)
C30 C31A 1.354(9)
C30 C51A 1.579(10)
C30 C23B 1.616(10)
C31A C32A 1.406(12)
C32A C52A 1.394(12)
C32A C33A 1.447(13)
C33A C34A 1.421(12)
C34A C54A 1.409(11)
C34A C35A 1.466(12)
C35A C36A 1.412(13)
C36A C37A 1.382(11)
C36A C56 1.474(9)
C37A C38A 1.459(11)
C38A C39A 1.377(11)
C39A C40A 1.394(11)
C39A C57A 1.486(13)
C40A C41A 1.428(12)
C40A C60A 1.441(11)
C41A C42A 1.449(13)
C42A C43 1.345(10)
C42A C61A 1.441(11)
C43 C31B 1.354(10)
C43 C44A 1.374(10)
C43 C29B 1.448(12)
C43 C51B 1.526(10)
C44A C45A 1.427(13)
C45A C46A 1.424(11)
C45A C62A 1.467(16)
C46A C71A 1.429(11)
C46A C47A 1.476(11)
C47A C48A 1.416(12)
C48A C49A 1.439(11)
C49A C71A 1.466(12)
C49A C50A 1.471(12)
C50A C51A 1.381(13)
C50A C66A 1.414(13)
C51A C52A 1.456(12)
C52A C53A 1.435(12)
C53A C54A 1.434(12)
C53A C67A 1.441(11)
C54A C55A 1.521(12)
C55A C56 1.365(11)
C55A C72A 1.427(12)
C56 C57A 1.347(11)
C56 C36B 1.424(11)
C56 C57B 1.487(14)
C56 C55B 1.546(13)
C57A C58A 1.441(11)
C58A C59A 1.451(12)
C58A C72A 1.452(12)
C59A C70A 1.410(11)
C59A C60A 1.458(13)
C60A C61A 1.431(12)
C61A C62A 1.455(15)
C62A C63A 1.481(14)
C63A C64A 1.422(13)
C63A C70A 1.469(11)
C64A C71A 1.426(15)
C64A C65A 1.431(16)
C65A C69A 1.408(11)
C65A C66A 1.424(11)
C66A C67A 1.453(11)
C67A C68A 1.478(12)
C68A C72A 1.405(11)
C68A C69A 1.413(11)
C69A C70A 1.523(11)
C73A C5B 1.448(9)
C73A C75A 1.503(8)
C73A C1B 1.536(9)
C73A C74B 1.544(8)
C73A C75B 1.561(9)
C73A C74A 1.578(8)
C74A C76A 1.547(10)
C74A C77A 1.549(10)
C74A H9 1.0000
C75A C78A 1.529(10)
C75A C79A 1.533(11)
C75A H10 1.0000
C76A C80A 1.531(10)
C76A H11 0.9900
C76A H12 0.9900
C77A C81A 1.507(10)
C77A H13 0.9900
C77A H14 0.9900
C78A C81A 1.543(10)
C78A H15 0.9900
C78A H16 0.9900
C79A C80A 1.521(10)
C79A H17 0.9900
C79A H18 0.9900
C80A C82A 1.526(11)
C80A H19 1.0000
C81A C82A 1.554(11)
C81A H20 1.0000
C82A H21 0.9900
C82A H22 0.9900
C1B C17B 1.444(12)
C1B C2B 1.530(12)
C2B C14B 1.447(12)
C2B C3B 1.467(14)
C3B C11B 1.443(14)
C3B C4B 1.451(14)
C4B C5B 1.430(12)
C4B C8B 1.482(13)
C5B C6B 1.474(12)
C6B C19B 1.445(12)
C6B C7B 1.445(12)
C7B C8B 1.435(12)
C7B C22B 1.466(13)
C8B C9B 1.417(13)
C9B C24B 1.451(15)
C9B C10B 1.465(16)
C10B C11B 1.409(16)
C10B C27B 1.463(17)
C11B C12B 1.412(13)
C12B C28B 1.432(13)
C12B C13B 1.433(13)
C13B C31B 1.437(14)
C13B C14B 1.475(13)
C14B C15B 1.403(13)
C15B C16B 1.433(13)
C15B C33B 1.463(13)
C16B C35B 1.391(12)
C16B C17B 1.478(13)
C17B C18B 1.429(14)
C18B C19B 1.459(13)
C18B C37B 1.473(13)
C19B C20B 1.452(13)
C20B C21B 1.425(13)
C20B C38B 1.456(14)
C21B C41B 1.438(15)
C21B C22B 1.460(13)
C22B C23B 1.411(13)
C23B C24B 1.427(14)
C24B C25B 1.436(14)
C25B C26B 1.427(15)
C25B C44B 1.441(15)
C26B C27B 1.384(14)
C26B C47B 1.461(15)
C27B C28B 1.426(14)
C28B C29B 1.395(15)
C29B C48B 1.417(14)
C31B C32B 1.398(15)
C32B C33B 1.424(15)
C32B C52B 1.431(15)
C33B C34B 1.388(13)
C34B C35B 1.445(14)
C34B C54B 1.487(14)
C35B C36B 1.378(15)
C36B C37B 1.435(14)
C37B C38B 1.411(14)
C38B C39B 1.412(15)
C39B C57B 1.349(16)
C39B C40B 1.432(14)
C40B C41B 1.424(15)
C40B C60B 1.455(14)
C41B C42B 1.452(16)
C42B C61B 1.441(13)
C44B C45B 1.456(15)
C45B C62B 1.415(17)
C45B C46B 1.432(14)
C46B C71B 1.436(13)
C46B C47B 1.441(14)
C47B C48B 1.409(14)
C48B C49B 1.437(13)
C49B C71B 1.415(15)
C49B C50B 1.456(19)
C50B C66B 1.422(18)
C50B C51B 1.431(18)
C51B C52B 1.451(13)
C52B C53B 1.432(15)
C53B C54B 1.423(14)
C53B C67B 1.467(14)
C54B C55B 1.416(16)
C55B C72B 1.444(15)
C57B C58B 1.392(15)
C58B C59B 1.417(15)
C58B C72B 1.453(15)
C59B C60B 1.429(15)
C59B C70B 1.460(13)
C60B C61B 1.440(15)
C61B C62B 1.500(15)
C62B C63B 1.472(16)
C63B C64B 1.420(18)
C63B C70B 1.508(12)
C64B C71B 1.44(2)
C64B C65B 1.441(16)
C65B C69B 1.410(14)
C65B C66B 1.480(13)
C66B C67B 1.460(13)
C67B C68B 1.456(13)
C68B C72B 1.416(13)
C68B C69B 1.442(14)
C69B C70B 1.449(14)
C74B C76B 1.526(12)
C74B C77B 1.529(12)
C74B H23 1.0000
C75B C79B 1.502(12)
C75B C78B 1.550(12)
C75B H24 1.0000
C76B C80B 1.540(12)
C76B H25 0.9900
C76B H26 0.9900
C77B C81B 1.533(12)
C77B H27 0.9900
C77B H28 0.9900
C78B C81B 1.518(12)
C78B H29 0.9900
C78B H30 0.9900
C79B C80B 1.531(12)
C79B H31 0.9900
C79B H32 0.9900
C80B C82B 1.554(13)
C80B H33 1.0000
C81B C82B 1.515(13)
C81B H34 1.0000
C82B H35 0.9900
C82B H36 0.9900
C1 C6 1.388(6)
C1 C2 1.389(6)
C1 Cl1 1.734(4)
C2 C3 1.386(6)
C2 Cl2 1.736(4)
C3 C4 1.382(6)
C3 H1 0.9500
C4 C5 1.386(7)
C4 H2 0.9500
C5 C6 1.388(6)
C5 H3 0.9500
C6 H4 0.9500
C7 C8 1.385(6)
C7 C12 1.394(6)
C7 Cl3 1.727(4)
C8 C9 1.390(6)
C8 Cl4 1.732(4)
C9 C10 1.397(6)
C9 H5 0.9500
C10 C11 1.373(7)
C10 H6 0.9500
C11 C12 1.393(6)
C11 H7 0.9500
C12 H8 0.9500

loop_
_geom_torsion_atom_site_label_1
_geom_torsion_atom_site_label_2
_geom_torsion_atom_site_label_3
_geom_torsion_atom_site_label_4
_geom_torsion
C17A C1A C2A C14A 27.9(10)
C73A C1A C2A C14A -174.8(6)
C17A C1A C2A C3A -118.9(7)
C73A C1A C2A C3A 38.4(9)
C14A C2A C3A C11A 0.5(10)
C1A C2A C3A C11A 147.0(7)
C14A C2A C3A C4A -139.3(7)
C1A C2A C3A C4A 7.1(9)
C11A C3A C4A C5A -149.1(7)
C2A C3A C4A C5A -8.5(10)
C11A C3A C4A C8A -18.2(10)
C2A C3A C4A C8A 122.5(7)
C3A C4A C5A C6A 120.9(7)
C8A C4A C5A C6A -17.7(7)
C3A C4A C5A C73A -37.4(9)
C8A C4A C5A C73A -176.0(5)
C4A C5A C6A C19A -122.9(7)
C73A C5A C6A C19A 34.0(10)
C4A C5A C6A C7A 18.0(7)
C73A C5A C6A C7A 175.0(6)
C19A C6A C7A C8A 132.7(7)
C5A C6A C7A C8A -11.2(8)
C19A C6A C7A C22A -11.9(11)
C5A C6A C7A C22A -155.8(7)
C22A C7A C8A C9A 3.3(10)
C6A C7A C8A C9A -142.6(6)
C22A C7A C8A C4A 146.3(7)
C6A C7A C8A C4A 0.3(8)
C3A C4A C8A C9A 17.7(10)
C5A C4A C8A C9A 153.3(6)
C3A C4A C8A C7A -125.3(7)
C5A C4A C8A C7A 10.4(7)
C7A C8A C9A C24A -14.2(10)
C4A C8A C9A C24A -153.1(6)
C7A C8A C9A C10A 135.9(8)
C4A C8A C9A C10A -3.0(10)
C24A C9A C10A C27A -1.0(12)
C8A C9A C10A C27A -150.7(8)
C24A C9A C10A C11A 139.6(9)
C8A C9A C10A C11A -10.1(12)
C4A C3A C11A C10A 4.7(11)
C2A C3A C11A C10A -135.0(9)
C4A C3A C11A C12A 148.8(7)
C2A C3A C11A C12A 9.1(11)
C27A C10A C11A C3A 152.7(7)
C9A C10A C11A C3A 9.5(14)
C27A C10A C11A C12A 3.8(10)
C9A C10A C11A C12A -139.4(9)
C3A C11A C12A C13A -10.1(12)
C10A C11A C12A C13A 138.8(8)
C3A C11A C12A C28A -155.5(7)
C10A C11A C12A C28A -6.6(9)
C28A C12A C13A C31A -10.9(11)
C11A C12A C13A C31A -151.6(7)
C28A C12A C13A C14A 141.4(7)
C11A C12A C13A C14A 0.8(11)
C3A C2A C14A C15A 145.5(7)
C1A C2A C14A C15A 0.3(10)
C3A C2A C14A C13A -9.6(11)
C1A C2A C14A C13A -154.8(7)
C12A C13A C14A C15A -146.8(7)
C31A C13A C14A C15A 4.4(11)
C12A C13A C14A C2A 8.8(11)
C31A C13A C14A C2A 160.1(7)
C2A C14A C15A C33A -159.0(7)
C13A C14A C15A C33A -2.3(11)
C2A C14A C15A C16A -18.6(11)
C13A C14A C15A C16A 138.1(7)
C33A C15A C16A C35A 5.1(8)
C14A C15A C16A C35A -141.3(7)
C33A C15A C16A C17A 156.0(7)
C14A C15A C16A C17A 9.7(11)
C2A C1A C17A C18A 115.8(8)
C73A C1A C17A C18A -41.8(9)
C2A C1A C17A C16A -35.7(9)
C73A C1A C17A C16A 166.6(5)
C35A C16A C17A C18A 10.6(10)
C15A C16A C17A C18A -136.4(7)
C35A C16A C17A C1A 164.6(6)
C15A C16A C17A C1A 17.7(10)
C1A C17A C18A C37A -156.3(7)
C16A C17A C18A C37A -5.4(10)
C1A C17A C18A C19A -14.5(11)
C16A C17A C18A C19A 136.5(8)
C5A C6A C19A C20A 152.4(7)
C7A C6A C19A C20A 15.4(10)
C5A C6A C19A C18A 12.3(11)
C7A C6A C19A C18A -124.8(8)
C17A C18A C19A C20A -138.4(8)
C37A C18A C19A C20A 6.8(8)
C17A C18A C19A C6A 5.8(12)
C37A C18A C19A C6A 151.0(7)
C6A C19A C20A C21A -6.6(11)
C18A C19A C20A C21A 139.5(7)
C6A C19A C20A C38A -155.7(7)
C18A C19A C20A C38A -9.5(8)
C19A C20A C21A C41A -156.7(8)
C38A C20A C21A C41A -10.2(11)
C19A C20A C21A C22A -6.6(11)
C38A C20A C21A C22A 139.9(8)
C41A C21A C22A C23A 6.1(11)
C20A C21A C22A C23A -142.7(8)
C41A C21A C22A C7A 158.7(8)
C20A C21A C22A C7A 10.0(11)
C8A C7A C22A C23A 11.1(10)
C6A C7A C22A C23A 151.7(7)
C8A C7A C22A C21A -141.6(7)
C6A C7A C22A C21A -0.9(11)
C21A C22A C23A C24A 137.7(8)
C7A C22A C23A C24A -14.5(11)
C21A C22A C23A C43 -3.2(11)
C7A C22A C23A C43 -155.4(6)
C8A C9A C24A C23A 11.0(10)
C10A C9A C24A C23A -137.8(8)
C8A C9A C24A C25A 153.5(7)
C10A C9A C24A C25A 4.6(11)
C22A C23A C24A C9A 3.4(11)
C43 C23A C24A C9A 149.4(6)
C22A C23A C24A C25A -143.1(7)
C43 C23A C24A C25A 2.9(8)
C9A C24A C25A C26A -4.7(10)
C23A C24A C25A C26A 142.1(7)
C9A C24A C25A C44A -151.2(7)
C23A C24A C25A C44A -4.4(8)
C24A C25A C26A C27A 1.1(10)
C44A C25A C26A C27A 141.5(7)
C24A C25A C26A C47A -148.4(7)
C44A C25A C26A C47A -7.9(11)
C25A C26A C27A C10A 2.7(11)
C47A C26A C27A C10A 151.4(8)
C25A C26A C27A C28A -141.5(7)
C47A C26A C27A C28A 7.3(10)
C11A C10A C27A C26A -147.8(7)
C9A C10A C27A C26A -2.7(12)
C11A C10A C27A C28A 0.6(10)
C9A C10A C27A C28A 145.7(8)
C26A C27A C28A C29A -3.0(10)
C10A C27A C28A C29A -152.3(8)
C26A C27A C28A C12A 144.5(7)
C10A C27A C28A C12A -4.8(9)
C13A C12A C28A C29A 7.7(11)
C11A C12A C28A C29A 153.7(7)
C13A C12A C28A C27A -138.9(7)
C11A C12A C28A C27A 7.1(8)
C27A C28A C29A C30 145.8(7)
C12A C28A C29A C30 2.5(10)
C27A C28A C29A C48A -3.3(11)
C12A C28A C29A C48A -146.6(8)
C28A C29A C30 C42B -118.1(13)
C48A C29A C30 C42B 31.8(16)
C28A C29A C30 C44B -169(3)
C48A C29A C30 C44B -19.3(19)
C28A C29A C30 C31A -10.3(10)
C48A C29A C30 C31A 139.7(7)
C28A C29A C30 C51A -148.6(6)
C48A C29A C30 C51A 1.4(9)
C28A C29A C30 C23B 5.4(7)
C48A C29A C30 C23B 155.4(8)
C42B C30 C31A C32A 7.8(8)
C44B C30 C31A C32A -128.0(12)
C29A C30 C31A C32A -140.0(8)
C51A C30 C31A C32A 1.5(8)
C23B C30 C31A C32A -161.5(10)
C42B C30 C31A C13A 155.0(9)
C44B C30 C31A C13A 19.1(15)
C29A C30 C31A C13A 7.2(11)
C51A C30 C31A C13A 148.7(7)
C23B C30 C31A C13A -14.3(6)
C12A C13A C31A C30 4.0(10)
C14A C13A C31A C30 -146.9(7)
C12A C13A C31A C32A 147.5(8)
C14A C13A C31A C32A -3.4(12)
C30 C31A C32A C52A 0.9(11)
C13A C31A C32A C52A -145.4(8)
C30 C31A C32A C33A 146.3(8)
C13A C31A C32A C33A 0.0(13)
C14A C15A C33A C34A 141.9(8)
C16A C15A C33A C34A -3.1(9)
C14A C15A C33A C32A -0.9(13)
C16A C15A C33A C32A -145.9(8)
C52A C32A C33A C15A 145.1(9)
C31A C32A C33A C15A 2.2(13)
C52A C32A C33A C34A 4.7(13)
C31A C32A C33A C34A -138.3(9)
C15A C33A C34A C54A -145.4(8)
C32A C33A C34A C54A -1.7(12)
C15A C33A C34A C35A 0.1(9)
C32A C33A C34A C35A 143.9(8)
C15A C16A C35A C36A 141.9(7)
C17A C16A C35A C36A -8.6(10)
C15A C16A C35A C34A -5.0(8)
C17A C16A C35A C34A -155.6(7)
C54A C34A C35A C36A 4.0(11)
C33A C34A C35A C36A -142.2(7)
C54A C34A C35A C16A 149.2(7)
C33A C34A C35A C16A 3.1(8)
C16A C35A C36A C37A 1.1(10)
C34A C35A C36A C37A 142.5(7)
C16A C35A C36A C56 -148.5(6)
C34A C35A C36A C56 -7.2(10)
C35A C36A C37A C18A 4.0(11)
C56 C36A C37A C18A 153.3(6)
C35A C36A C37A C38A -141.2(7)
C56 C36A C37A C38A 8.1(9)
C17A C18A C37A C36A -1.7(11)
C19A C18A C37A C36A -149.7(7)
C17A C18A C37A C38A 146.3(7)
C19A C18A C37A C38A -1.7(8)
C36A C37A C38A C39A -2.2(11)
C18A C37A C38A C39A -152.2(7)
C36A C37A C38A C20A 146.0(7)
C18A C37A C38A C20A -3.9(8)
C19A C20A C38A C39A 157.3(7)
C21A C20A C38A C39A 6.7(11)
C19A C20A C38A C37A 8.4(8)
C21A C20A C38A C37A -142.1(7)
C37A C38A C39A C40A 144.2(8)
C20A C38A C39A C40A 1.0(12)
C37A C38A C39A C57A -6.5(11)
C20A C38A C39A C57A -149.7(7)
C38A C39A C40A C41A -4.3(12)
C57A C39A C40A C41A 146.4(8)
C38A C39A C40A C60A -146.1(9)
C57A C39A C40A C60A 4.7(11)
C39A C40A C41A C21A 0.0(14)
C60A C40A C41A C21A 146.9(9)
C39A C40A C41A C42A -144.2(8)
C60A C40A C41A C42A 2.6(10)
C20A C21A C41A C40A 7.2(13)
C22A C21A C41A C40A -142.7(9)
C20A C21A C41A C42A 147.4(8)
C22A C21A C41A C42A -2.5(13)
C40A C41A C42A C43 142.3(8)
C21A C41A C42A C43 -4.7(13)
C40A C41A C42A C61A -0.2(10)
C21A C41A C42A C61A -147.2(8)
C61A C42A C43 C31B 157.7(8)
C41A C42A C43 C31B 16.6(9)
C61A C42A C43 C44A 9.5(10)
C41A C42A C43 C44A -131.6(9)
C61A C42A C43 C29B 33.1(15)
C41A C42A C43 C29B -108.0(13)
C61A C42A C43 C23A 148.5(6)
C41A C42A C43 C23A 7.4(10)
C61A C42A C43 C51B -15.8(7)
C41A C42A C43 C51B -156.9(13)
C22A C23A C43 C42A -3.3(9)
C24A C23A C43 C42A -148.3(6)
C22A C23A C43 C31B -15.0(8)
C24A C23A C43 C31B -160.1(9)
C22A C23A C43 C44A 144.9(7)
C24A C23A C43 C44A -0.2(7)
C22A C23A C43 C29B 148.0(8)
C24A C23A C43 C29B 3.0(6)
C22A C23A C43 C51B 18.2(15)
C24A C23A C43 C51B -126.8(11)
C42A C43 C44A C45A -6.0(11)
C31B C43 C44A C45A -120.0(12)
C29B C43 C44A C45A -155.4(18)
C23A C43 C44A C45A -147.9(7)
C51B C43 C44A C45A 9.8(8)
C42A C43 C44A C25A 139.2(7)
C31B C43 C44A C25A 25.3(14)
C29B C43 C44A C25A -10.2(12)
C23A C43 C44A C25A -2.6(7)
C51B C43 C44A C25A 155.1(7)
C26A C25A C44A C43 -140.4(7)
C24A C25A C44A C43 4.5(8)
C26A C25A C44A C45A 3.8(11)
C24A C25A C44A C45A 148.7(7)
C43 C44A C45A C46A 148.1(7)
C25A C44A C45A C46A 5.7(11)
C43 C44A C45A C62A -4.3(12)
C25A C44A C45A C62A -146.7(8)
C44A C45A C46A C71A -153.4(7)
C62A C45A C46A C71A -0.6(12)
C44A C45A C46A C47A -10.7(11)
C62A C45A C46A C47A 142.1(9)
C27A C26A C47A C48A -5.6(11)
C25A C26A C47A C48A 144.2(7)
C27A C26A C47A C46A -147.0(7)
C25A C26A C47A C46A 2.8(10)
C45A C46A C47A C48A -140.1(7)
C71A C46A C47A C48A 7.6(8)
C45A C46A C47A C26A 6.6(11)
C71A C46A C47A C26A 154.3(7)
C26A C47A C48A C49A -148.8(7)
C46A C47A C48A C49A -2.7(8)
C26A C47A C48A C29A -0.4(11)
C46A C47A C48A C29A 145.7(7)
C28A C29A C48A C47A 4.9(11)
C30 C29A C48A C47A -142.5(7)
C28A C29A C48A C49A 149.1(8)
C30 C29A C48A C49A 1.8(11)
C47A C48A C49A C71A -3.1(8)
C29A C48A C49A C71A -149.4(7)
C47A C48A C49A C50A 142.3(8)
C29A C48A C49A C50A -4.0(12)
C48A C49A C50A C51A 2.4(12)
C71A C49A C50A C51A 142.4(8)
C48A C49A C50A C66A -149.3(8)
C71A C49A C50A C66A -9.3(12)
C66A C50A C51A C52A 9.4(13)
C49A C50A C51A C52A -140.5(8)
C66A C50A C51A C30 150.8(7)
C49A C50A C51A C30 0.9(13)
C42B C30 C51A C50A -158.5(13)
C44B C30 C51A C50A 4.0(10)
C31A C30 C51A C50A -149.4(8)
C29A C30 C51A C50A -2.8(11)
C23B C30 C51A C50A -124.6(12)
C42B C30 C51A C52A -12.4(8)
C44B C30 C51A C52A 150.0(7)
C31A C30 C51A C52A -3.3(7)
C29A C30 C51A C52A 143.2(6)
C23B C30 C51A C52A 21.5(13)
C31A C32A C52A C53A 143.0(8)
C33A C32A C52A C53A -2.2(14)
C31A C32A C52A C51A -3.1(11)
C33A C32A C52A C51A -148.3(8)
C50A C51A C52A C32A 152.3(8)
C30 C51A C52A C32A 3.8(9)
C50A C51A C52A C53A 4.7(12)
C30 C51A C52A C53A -143.8(7)
C32A C52A C53A C54A -3.3(12)
C51A C52A C53A C54A 138.5(8)
C32A C52A C53A C67A -155.5(8)
C51A C52A C53A C67A -13.6(11)
C33A C34A C54A C53A -4.0(12)
C35A C34A C54A C53A -144.8(8)
C33A C34A C54A C55A 146.9(8)
C35A C34A C54A C55A 6.1(10)
C52A C53A C54A C34A 6.4(11)
C67A C53A C54A C34A 156.8(7)
C52A C53A C54A C55A -142.6(8)
C67A C53A C54A C55A 7.9(11)
C34A C54A C55A C56 -14.5(11)
C53A C54A C55A C56 136.6(9)
C34A C54A C55A C72A -155.6(7)
C53A C54A C55A C72A -4.5(11)
C72A C55A C56 C57A 4.9(8)
C54A C55A C56 C57A -137.8(8)
C72A C55A C56 C36B 143.5(9)
C54A C55A C56 C36B 0.8(15)
C72A C55A C56 C36A 154.5(6)
C54A C55A C56 C36A 11.8(11)
C72A C55A C56 C57B 150(4)
C54A C55A C56 C57B 8(3)
C72A C55A C56 C55B 1.7(8)
C54A C55A C56 C55B -140.9(9)
C37A C36A C56 C57A -5.5(9)
C35A C36A C56 C57A 144.6(7)
C37A C36A C56 C55A -150.6(7)
C35A C36A C56 C55A -0.6(9)
C37A C36A C56 C36B 11.1(12)
C35A C36A C56 C36B 161.1(17)
C37A C36A C56 C57B -149.7(8)
C35A C36A C56 C57B 0.4(9)
C37A C36A C56 C55B -13.6(12)
C35A C36A C56 C55B 136.5(9)
C55A C56 C57A C58A -3.3(8)
C36B C56 C57A C58A -157.8(7)
C36A C56 C57A C58A -151.4(6)
C57B C56 C57A C58A -12.1(10)
C55B C56 C57A C58A 8(2)
C55A C56 C57A C39A 144.8(7)
C36B C56 C57A C39A -9.8(8)
C36A C56 C57A C39A -3.3(9)
C57B C56 C57A C39A 135.9(8)
C55B C56 C57A C39A 156(3)
C38A C39A C57A C56 9.0(10)
C40A C39A C57A C56 -143.1(7)
C38A C39A C57A C58A 153.2(7)
C40A C39A C57A C58A 1.1(11)
C56 C57A C58A C59A 143.7(7)
C39A C57A C58A C59A -3.5(11)
C56 C57A C58A C72A 0.4(8)
C39A C57A C58A C72A -146.7(7)
C57A C58A C59A C70A -146.9(8)
C72A C58A C59A C70A -10.0(11)
C57A C58A C59A C60A 0.2(11)
C72A C58A C59A C60A 137.1(8)
C39A C40A C60A C61A 140.2(8)
C41A C40A C60A C61A -4.1(10)
C39A C40A C60A C59A -8.1(13)
C41A C40A C60A C59A -152.4(8)
C70A C59A C60A C61A 9.2(12)
C58A C59A C60A C61A -138.5(8)
C70A C59A C60A C40A 153.0(8)
C58A C59A C60A C40A 5.3(12)
C40A C60A C61A C42A 3.9(9)
C59A C60A C61A C42A 151.6(8)
C40A C60A C61A C62A -143.3(9)
C59A C60A C61A C62A 4.4(14)
C43 C42A C61A C60A -149.5(7)
C41A C42A C61A C60A -2.3(10)
C43 C42A C61A C62A -2.9(12)
C41A C42A C61A C62A 144.3(9)
C60A C61A C62A C45A 136.0(9)
C42A C61A C62A C45A -5.9(13)
C60A C61A C62A C63A -11.6(14)
C42A C61A C62A C63A -153.5(9)
C46A C45A C62A C61A -142.9(8)
C44A C45A C62A C61A 9.4(13)
C46A C45A C62A C63A 3.5(14)
C44A C45A C62A C63A 155.8(9)
C61A C62A C63A C64A 146.9(10)
C45A C62A C63A C64A 0.2(15)
C61A C62A C63A C70A 5.7(14)
C45A C62A C63A C70A -141.0(9)
C70A C63A C64A C71A 138.1(10)
C62A C63A C64A C71A -6.9(16)
C70A C63A C64A C65A 1.4(11)
C62A C63A C64A C65A -143.6(9)
C63A C64A C65A C69A -2.1(11)
C71A C64A C65A C69A -140.8(8)
C63A C64A C65A C66A 125.8(9)
C71A C64A C65A C66A -12.9(14)
C51A C50A C66A C65A -147.6(8)
C49A C50A C66A C65A 1.7(12)
C51A C50A C66A C67A -13.0(12)
C49A C50A C66A C67A 136.3(8)
C69A C65A C66A C50A 138.2(8)
C64A C65A C66A C50A 9.8(12)
C69A C65A C66A C67A 0.8(8)
C64A C65A C66A C67A -127.6(9)
C54A C53A C67A C66A -140.8(8)
C52A C53A C67A C66A 9.8(11)
C54A C53A C67A C68A -2.5(11)
C52A C53A C67A C68A 148.1(7)
C50A C66A C67A C53A 3.1(12)
C65A C66A C67A C53A 142.0(8)
C50A C66A C67A C68A -140.0(7)
C65A C66A C67A C68A -1.0(8)
C53A C67A C68A C72A -6.0(10)
C66A C67A C68A C72A 138.8(7)
C53A C67A C68A C69A -143.8(7)
C66A C67A C68A C69A 0.9(8)
C66A C65A C69A C68A -0.2(8)
C64A C65A C69A C68A 137.5(8)
C66A C65A C69A C70A -135.6(6)
C64A C65A C69A C70A 2.0(9)
C72A C68A C69A C65A -136.6(7)
C67A C68A C69A C65A -0.5(8)
C72A C68A C69A C70A -7.1(11)
C67A C68A C69A C70A 129.1(7)
C58A C59A C70A C63A 132.2(8)
C60A C59A C70A C63A -15.3(11)
C58A C59A C70A C69A 1.2(10)
C60A C59A C70A C69A -146.2(7)
C64A C63A C70A C59A -137.0(9)
C62A C63A C70A C59A 8.1(12)
C64A C63A C70A C69A -0.2(9)
C62A C63A C70A C69A 144.9(8)
C65A C69A C70A C59A 137.7(7)
C68A C69A C70A C59A 7.3(11)
C65A C69A C70A C63A -1.2(8)
C68A C69A C70A C63A -131.5(7)
C63A C64A C71A C46A 9.9(15)
C65A C64A C71A C46A 144.2(8)
C63A C64A C71A C49A -129.8(10)
C65A C64A C71A C49A 4.6(13)
C45A C46A C71A C64A -6.2(12)
C47A C46A C71A C64A -153.3(9)
C45A C46A C71A C49A 137.5(7)
C47A C46A C71A C49A -9.6(8)
C48A C49A C71A C64A 151.7(8)
C50A C49A C71A C64A 6.1(12)
C48A C49A C71A C46A 7.9(8)
C50A C49A C71A C46A -137.6(8)
C69A C68A C72A C55A 141.8(9)
C67A C68A C72A C55A 9.9(12)
C69A C68A C72A C58A -1.5(11)
C67A C68A C72A C58A -133.5(8)
C56 C55A C72A C68A -151.6(7)
C54A C55A C72A C68A -4.6(12)
C56 C55A C72A C58A -4.5(8)
C54A C55A C72A C58A 142.5(7)
C57A C58A C72A C68A 152.7(7)
C59A C58A C72A C68A 10.4(11)
C57A C58A C72A C55A 2.4(8)
C59A C58A C72A C55A -139.9(7)
C6A C5A C73A C5B -125.3(7)
C4A C5A C73A C5B 29.2(6)
C6A C5A C73A C75A 35.2(8)
C4A C5A C73A C75A -170.3(5)
C6A C5A C73A C1A -86.3(7)
C4A C5A C73A C1A 68.2(6)
C6A C5A C73A C1B -20.7(6)
C4A C5A C73A C1B 133.8(8)
C6A C5A C73A C74B 112.0(7)
C4A C5A C73A C74B -93.5(6)
C6A C5A C73A C75B -3.5(17)
C4A C5A C73A C75B 151.0(12)
C6A C5A C73A C74A 162.5(6)
C4A C5A C73A C74A -43.0(7)
C17A C1A C73A C5B 156.2(9)
C2A C1A C73A C5B -1.2(6)
C17A C1A C73A C5A 88.9(6)
C2A C1A C73A C5A -68.5(6)
C17A C1A C73A C75A -31.4(8)
C2A C1A C73A C75A 171.2(6)
C17A C1A C73A C1B 46.0(6)
C2A C1A C73A C1B -111.3(7)
C17A C1A C73A C74B 148.3(12)
C2A C1A C73A C74B -9.0(17)
C17A C1A C73A C75B -69.9(7)
C2A C1A C73A C75B 132.8(7)
C17A C1A C73A C74A -158.6(6)
C2A C1A C73A C74A 44.1(7)
C5B C73A C74A C76A -139.9(6)
C5A C73A C74A C76A -71.5(6)
C75A C73A C74A C76A 59.8(6)
C1A C73A C74A C76A -168.1(5)
C1B C73A C74A C76A -77.3(13)
C74B C73A C74A C76A -8.0(5)
C75B C73A C74A C76A 103.4(6)
C5B C73A C74A C77A 101.7(6)
C5A C73A C74A C77A 170.1(5)
C75A C73A C74A C77A -58.6(6)
C1A C73A C74A C77A 73.5(6)
C1B C73A C74A C77A 164.3(10)
C74B C73A C74A C77A -126.4(6)
C75B C73A C74A C77A -15.0(6)
C5B C73A C75A C78A -54.3(16)
C5A C73A C75A C78A -172.3(5)
C1A C73A C75A C78A -68.1(7)
C1B C73A C75A C78A -136.3(6)
C74B C73A C75A C78A 112.0(6)
C75B C73A C75A C78A -10.4(5)
C74A C73A C75A C78A 59.4(6)
C5B C73A C75A C79A -173.3(13)
C5A C73A C75A C79A 68.8(7)
C1A C73A C75A C79A 172.9(5)
C1B C73A C75A C79A 104.8(6)
C74B C73A C75A C79A -7.0(6)
C75B C73A C75A C79A -129.3(8)
C74A C73A C75A C79A -59.6(6)
C77A C74A C76A C80A 58.9(8)
C73A C74A C76A C80A -59.4(7)
C76A C74A C77A C81A -59.4(7)
C73A C74A C77A C81A 58.9(7)
C73A C75A C78A C81A -59.6(7)
C79A C75A C78A C81A 59.8(7)
C73A C75A C79A C80A 60.8(8)
C78A C75A C79A C80A -59.4(8)
C75A C79A C80A C82A 59.5(8)
C75A C79A C80A C76A -60.2(8)
C74A C76A C80A C79A 59.6(8)
C74A C76A C80A C82A -60.4(8)
C74A C77A C81A C78A -58.9(7)
C74A C77A C81A C82A 59.6(7)
C75A C78A C81A C77A 58.5(8)
C75A C78A C81A C82A -60.0(7)
C79A C80A C82A C81A -58.6(8)
C76A C80A C82A C81A 60.8(8)
C77A C81A C82A C80A -60.3(8)
C78A C81A C82A C80A 58.8(8)
C5B C73A C1B C17B -86.1(8)
C5A C73A C1B C17B -154.6(10)
C75A C73A C1B C17B 72.9(8)
C1A C73A C1B C17B -48.0(8)
C74B C73A C1B C17B 154.2(7)
C75B C73A C1B C17B 32.2(9)
C74A C73A C1B C17B -147.1(11)
C5B C73A C1B C2B 69.8(7)
C5A C73A C1B C2B 1.3(6)
C75A C73A C1B C2B -131.2(7)
C1A C73A C1B C2B 107.9(7)
C74B C73A C1B C2B -49.9(8)
C75B C73A C1B C2B -171.9(6)
C74A C73A C1B C2B 8.8(16)
C17B C1B C2B C14B -27.6(12)
C73A C1B C2B C14B 175.1(7)
C17B C1B C2B C3B 120.2(9)
C73A C1B C2B C3B -37.0(10)
C14B C2B C3B C11B 0.8(13)
C1B C2B C3B C11B -146.8(8)
C14B C2B C3B C4B 138.1(9)
C1B C2B C3B C4B -9.4(12)
C11B C3B C4B C5B 150.2(8)
C2B C3B C4B C5B 11.5(12)
C11B C3B C4B C8B 18.6(13)
C2B C3B C4B C8B -120.1(10)
C3B C4B C5B C73A 38.0(11)
C8B C4B C5B C73A 177.7(7)
C3B C4B C5B C6B -123.5(9)
C8B C4B C5B C6B 16.2(10)
C5A C73A C5B C4B -29.3(7)
C75A C73A C5B C4B -154.4(12)
C1A C73A C5B C4B -135.8(11)
C1B C73A C5B C4B -72.6(8)
C74B C73A C5B C4B 41.0(10)
C75B C73A C5B C4B 170.9(7)
C74A C73A C5B C4B 86.8(8)
C5A C73A C5B C6B 128.3(9)
C75A C73A C5B C6B 3(2)
C1A C73A C5B C6B 21.8(7)
C1B C73A C5B C6B 85.0(9)
C74B C73A C5B C6B -161.4(8)
C75B C73A C5B C6B -31.5(10)
C74A C73A C5B C6B -115.6(9)
C4B C5B C6B C19B 123.3(9)
C73A C5B C6B C19B -36.6(13)
C4B C5B C6B C7B -16.9(10)
C73A C5B C6B C7B -176.8(7)
C19B C6B C7B C8B -130.8(9)
C5B C6B C7B C8B 10.6(10)
C19B C6B C7B C22B 12.7(14)
C5B C6B C7B C22B 154.1(9)
C6B C7B C8B C9B 141.5(9)
C22B C7B C8B C9B -3.2(14)
C6B C7B C8B C4B -0.7(10)
C22B C7B C8B C4B -145.4(9)
C5B C4B C8B C9B -154.1(8)
C3B C4B C8B C9B -19.2(13)
C5B C4B C8B C7B -9.7(10)
C3B C4B C8B C7B 125.1(9)
C7B C8B C9B C24B 16.3(14)
C4B C8B C9B C24B 155.3(8)
C7B C8B C9B C10B -135.4(12)
C4B C8B C9B C10B 3.6(14)
C8B C9B C10B C11B 10.6(19)
C24B C9B C10B C11B -140.1(12)
C8B C9B C10B C27B 150.4(10)
C24B C9B C10B C27B -0.3(18)
C27B C10B C11B C12B -2.0(14)
C9B C10B C11B C12B 139.4(13)
C27B C10B C11B C3B -152.3(10)
C9B C10B C11B C3B -11(2)
C4B C3B C11B C10B -3.4(15)
C2B C3B C11B C10B 135.5(12)
C4B C3B C11B C12B -148.3(9)
C2B C3B C11B C12B -9.4(14)
C10B C11B C12B C28B 5.0(12)
C3B C11B C12B C28B 155.2(9)
C10B C11B C12B C13B -141.7(11)
C3B C11B C12B C13B 8.5(14)
C11B C12B C13B C31B 153.2(9)
C28B C12B C13B C31B 9.5(14)
C11B C12B C13B C14B 1.2(14)
C28B C12B C13B C14B -142.4(9)
C3B C2B C14B C15B -145.6(9)
C1B C2B C14B C15B -0.2(12)
C3B C2B C14B C13B 8.5(13)
C1B C2B C14B C13B 154.0(9)
C12B C13B C14B C15B 144.3(9)
C31B C13B C14B C15B -7.2(14)
C12B C13B C14B C2B -9.5(14)
C31B C13B C14B C2B -161.0(9)
C2B C14B C15B C16B 19.7(14)
C13B C14B C15B C16B -135.3(10)
C2B C14B C15B C33B 159.7(9)
C13B C14B C15B C33B 4.6(14)
C14B C15B C16B C35B 140.5(10)
C33B C15B C16B C35B -5.4(11)
C14B C15B C16B C17B -11.5(14)
C33B C15B C16B C17B -157.4(8)
C2B C1B C17B C18B -117.5(10)
C73A C1B C17B C18B 38.3(13)
C2B C1B C17B C16B 34.9(11)
C73A C1B C17B C16B -169.4(7)
C35B C16B C17B C18B -11.3(13)
C15B C16B C17B C18B 137.4(9)
C35B C16B C17B C1B -165.6(8)
C15B C16B C17B C1B -16.9(12)
C1B C17B C18B C19B 16.8(15)
C16B C17B C18B C19B -134.9(10)
C1B C17B C18B C37B 156.3(9)
C16B C17B C18B C37B 4.6(13)
C7B C6B C19B C20B -17.4(13)
C5B C6B C19B C20B -153.0(9)
C7B C6B C19B C18B 124.4(10)
C5B C6B C19B C18B -11.3(14)
C17B C18B C19B C6B -6.5(15)
C37B C18B C19B C6B -150.1(9)
C17B C18B C19B C20B 138.1(10)
C37B C18B C19B C20B -5.5(10)
C6B C19B C20B C21B 8.3(14)
C18B C19B C20B C21B -139.6(9)
C6B C19B C20B C38B 156.1(8)
C18B C19B C20B C38B 8.2(11)
C19B C20B C21B C41B 155.3(10)
C38B C20B C21B C41B 10.8(15)
C19B C20B C21B C22B 6.2(14)
C38B C20B C21B C22B -138.3(10)
C20B C21B C22B C23B 142.8(10)
C41B C21B C22B C23B -5.5(15)
C20B C21B C22B C7B -11.1(13)
C41B C21B C22B C7B -159.4(10)
C8B C7B C22B C23B -13.6(13)
C6B C7B C22B C23B -153.2(9)
C8B C7B C22B C21B 141.6(9)
C6B C7B C22B C21B 2.0(14)
C21B C22B C23B C24B -137.0(10)
C7B C22B C23B C24B 17.2(14)
C21B C22B C23B C30 2.3(14)
C7B C22B C23B C30 156.6(8)
C42B C30 C23B C22B 4.8(11)
C44B C30 C23B C22B -145.4(10)
C31A C30 C23B C22B 15.6(8)
C29A C30 C23B C22B -147.2(9)
C51A C30 C23B C22B -17.8(16)
C42B C30 C23B C24B 149.6(8)
C44B C30 C23B C24B -0.6(9)
C31A C30 C23B C24B 160.4(10)
C29A C30 C23B C24B -2.4(7)
C51A C30 C23B C24B 127.0(10)
C22B C23B C24B C25B 141.6(10)
C30 C23B C24B C25B -2.1(10)
C22B C23B C24B C9B -4.1(15)
C30 C23B C24B C9B -147.8(8)
C8B C9B C24B C23B -12.7(14)
C10B C9B C24B C23B 138.5(12)
C8B C9B C24B C25B -153.9(9)
C10B C9B C24B C25B -2.6(16)
C23B C24B C25B C26B -142.4(9)
C9B C24B C25B C26B 2.9(14)
C23B C24B C25B C44B 4.0(11)
C9B C24B C25B C44B 149.2(10)
C24B C25B C26B C27B -0.1(14)
C44B C25B C26B C27B -140.2(11)
C24B C25B C26B C47B 148.0(9)
C44B C25B C26B C47B 7.9(15)
C25B C26B C27B C28B 139.8(10)
C47B C26B C27B C28B -8.3(14)
C25B C26B C27B C10B -3.0(16)
C47B C26B C27B C10B -151.1(11)
C11B C10B C27B C26B 146.7(11)
C9B C10B C27B C26B 3.1(18)
C11B C10B C27B C28B -1.6(14)
C9B C10B C27B C28B -145.2(11)
C26B C27B C28B C29B 3.5(15)
C10B C27B C28B C29B 152.3(11)
C26B C27B C28B C12B -144.2(9)
C10B C27B C28B C12B 4.6(12)
C11B C12B C28B C29B -152.6(10)
C13B C12B C28B C29B -5.7(15)
C11B C12B C28B C27B -6.2(11)
C13B C12B C28B C27B 140.7(9)
C27B C28B C29B C48B 4.2(15)
C12B C28B C29B C48B 146.9(10)
C27B C28B C29B C43 -146.0(9)
C12B C28B C29B C43 -3.3(14)
C42A C43 C29B C28B 117.9(12)
C31B C43 C29B C28B 9.3(12)
C44A C43 C29B C28B 167(2)
C23A C43 C29B C28B -6.0(8)
C51B C43 C29B C28B 150.3(8)
C42A C43 C29B C48B -32.5(17)
C31B C43 C29B C48B -141.1(9)
C44A C43 C29B C48B 16.2(10)
C23A C43 C29B C48B -156.4(9)
C51B C43 C29B C48B -0.2(12)
C42A C43 C31B C32B -7.2(8)
C44A C43 C31B C32B 123.3(12)
C29B C43 C31B C32B 140.5(9)
C23A C43 C31B C32B 161.4(11)
C51B C43 C31B C32B -2.8(10)
C42A C43 C31B C13B -153.3(10)
C44A C43 C31B C13B -22.8(17)
C29B C43 C31B C13B -5.6(13)
C23A C43 C31B C13B 15.3(7)
C51B C43 C31B C13B -148.9(8)
C12B C13B C31B C43 -4.2(14)
C14B C13B C31B C43 147.3(8)
C12B C13B C31B C32B -145.6(11)
C14B C13B C31B C32B 6.0(15)
C43 C31B C32B C33B -146.7(10)
C13B C31B C32B C33B -1.8(17)
C43 C31B C32B C52B 0.9(13)
C13B C31B C32B C52B 145.8(10)
C31B C32B C33B C34B 137.8(11)
C52B C32B C33B C34B -7.8(17)
C31B C32B C33B C15B -1.0(17)
C52B C32B C33B C15B -146.6(10)
C14B C15B C33B C34B -143.5(10)
C16B C15B C33B C34B 2.7(11)
C14B C15B C33B C32B -0.6(15)
C16B C15B C33B C32B 145.6(10)
C32B C33B C34B C35B -141.5(10)
C15B C33B C34B C35B 0.8(11)
C32B C33B C34B C54B 3.5(15)
C15B C33B C34B C54B 145.8(9)
C15B C16B C35B C36B -142.1(10)
C17B C16B C35B C36B 9.1(14)
C15B C16B C35B C34B 5.9(11)
C17B C16B C35B C34B 157.1(9)
C33B C34B C35B C36B 143.0(10)
C54B C34B C35B C36B -2.4(14)
C33B C34B C35B C16B -4.1(11)
C54B C34B C35B C16B -149.5(8)
C16B C35B C36B C56 148.4(9)
C34B C35B C36B C56 5.8(14)
C16B C35B C36B C37B 0.1(14)
C34B C35B C36B C37B -142.6(10)
C57A C56 C36B C35B 3.3(10)
C55A C56 C36B C35B -137.1(10)
C36A C56 C36B C35B -163(2)
C57B C56 C36B C35B -139.2(10)
C55B C56 C36B C35B -0.8(12)
C57A C56 C36B C37B 153.4(8)
C55A C56 C36B C37B 13.0(14)
C36A C56 C36B C37B -12.5(10)
C57B C56 C36B C37B 10.9(13)
C55B C56 C36B C37B 149.3(8)
C35B C36B C37B C38B 140.2(10)
C56 C36B C37B C38B -10.5(13)
C35B C36B C37B C18B -6.7(14)
C56 C36B C37B C18B -157.4(8)
C17B C18B C37B C38B -145.9(9)
C19B C18B C37B C38B 0.8(10)
C17B C18B C37B C36B 4.0(14)
C19B C18B C37B C36B 150.7(9)
C36B C37B C38B C39B 3.6(15)
C18B C37B C38B C39B 153.8(9)
C36B C37B C38B C20B -146.0(9)
C18B C37B C38B C20B 4.2(11)
C21B C20B C38B C37B 141.7(9)
C19B C20B C38B C37B -7.6(11)
C21B C20B C38B C39B -7.5(15)
C19B C20B C38B C39B -156.9(9)
C37B C38B C39B C57B 5.1(17)
C20B C38B C39B C57B 149.9(12)
C37B C38B C39B C40B -145.7(10)
C20B C38B C39B C40B -0.8(15)
C57B C39B C40B C41B -148.1(12)
C38B C39B C40B C41B 5.1(15)
C57B C39B C40B C60B -5.3(15)
C38B C39B C40B C60B 148.0(10)
C39B C40B C41B C21B -1.3(18)
C60B C40B C41B C21B -148.2(12)
C39B C40B C41B C42B 143.4(10)
C60B C40B C41B C42B -3.5(13)
C20B C21B C41B C40B -6.8(18)
C22B C21B C41B C40B 142.3(12)
C20B C21B C41B C42B -147.5(10)
C22B C21B C41B C42B 1.7(16)
C44B C30 C42B C61B -12.1(14)
C31A C30 C42B C61B -157.8(9)
C29A C30 C42B C61B -33.4(17)
C51A C30 C42B C61B 12.7(6)
C23B C30 C42B C61B -149.3(7)
C44B C30 C42B C41B 127.6(12)
C31A C30 C42B C41B -18.1(10)
C29A C30 C42B C41B 106.4(15)
C51A C30 C42B C41B 152.4(15)
C23B C30 C42B C41B -9.5(13)
C40B C41B C42B C30 -140.1(10)
C21B C41B C42B C30 6.7(18)
C40B C41B C42B C61B 0.8(13)
C21B C41B C42B C61B 147.6(10)
C42B C30 C44B C25B -137.0(10)
C31A C30 C44B C25B -20.9(18)
C29A C30 C44B C25B 8.7(15)
C51A C30 C44B C25B -152.6(9)
C23B C30 C44B C25B 3.3(11)
C42B C30 C44B C45B 9.6(16)
C31A C30 C44B C45B 125.7(11)
C29A C30 C44B C45B 155(3)
C51A C30 C44B C45B -5.9(10)
C23B C30 C44B C45B 150.0(9)
C26B C25B C44B C30 139.2(10)
C24B C25B C44B C30 -4.9(13)
C26B C25B C44B C45B -5.9(17)
C24B C25B C44B C45B -150.0(10)
C30 C44B C45B C62B 2.5(15)
C25B C44B C45B C62B 148.0(11)
C30 C44B C45B C46B -148.7(9)
C25B C44B C45B C46B -3.2(15)
C62B C45B C46B C71B 1.7(15)
C44B C45B C46B C71B 152.7(10)
C62B C45B C46B C47B -140.8(11)
C44B C45B C46B C47B 10.2(14)
C45B C46B C47B C48B 138.7(10)
C71B C46B C47B C48B -8.2(11)
C45B C46B C47B C26B -8.3(15)
C71B C46B C47B C26B -155.2(9)
C27B C26B C47B C48B 5.8(15)
C25B C26B C47B C48B -143.7(10)
C27B C26B C47B C46B 148.6(10)
C25B C26B C47B C46B -0.9(14)
C46B C47B C48B C29B -144.8(9)
C26B C47B C48B C29B 1.4(15)
C46B C47B C48B C49B 4.7(11)
C26B C47B C48B C49B 150.9(10)
C28B C29B C48B C47B -6.4(15)
C43 C29B C48B C47B 142.1(9)
C28B C29B C48B C49B -149.8(10)
C43 C29B C48B C49B -1.3(15)
C47B C48B C49B C71B 0.7(11)
C29B C48B C49B C71B 147.8(10)
C47B C48B C49B C50B -144.5(11)
C29B C48B C49B C50B 2.6(16)
C71B C49B C50B C66B 10.3(19)
C48B C49B C50B C66B 150.7(11)
C71B C49B C50B C51B -142.8(11)
C48B C49B C50B C51B -2.4(17)
C66B C50B C51B C52B -12.3(17)
C49B C50B C51B C52B 140.4(11)
C66B C50B C51B C43 -151.7(10)
C49B C50B C51B C43 1.1(17)
C42A C43 C51B C50B 154.2(14)
C31B C43 C51B C50B 147.8(10)
C44A C43 C51B C50B -6.5(11)
C29B C43 C51B C50B 0.2(13)
C23A C43 C51B C50B 122.8(13)
C42A C43 C51B C52B 10.2(7)
C31B C43 C51B C52B 3.8(9)
C44A C43 C51B C52B -150.5(7)
C29B C43 C51B C52B -143.8(7)
C23A C43 C51B C52B -21.2(15)
C31B C32B C52B C53B -142.1(10)
C33B C32B C52B C53B 5.8(17)
C31B C32B C52B C51B 1.5(13)
C33B C32B C52B C51B 149.5(11)
C50B C51B C52B C32B -148.5(11)
C43 C51B C52B C32B -3.0(10)
C50B C51B C52B C53B -4.8(15)
C43 C51B C52B C53B 140.6(9)
C32B C52B C53B C54B 0.5(16)
C51B C52B C53B C54B -137.0(10)
C32B C52B C53B C67B 153.5(11)
C51B C52B C53B C67B 16.1(15)
C52B C53B C54B C55B 144.2(11)
C67B C53B C54B C55B -7.6(16)
C52B C53B C54B C34B -4.8(15)
C67B C53B C54B C34B -156.6(10)
C33B C34B C54B C55B -147.0(10)
C35B C34B C54B C55B -5.9(14)
C33B C34B C54B C53B 2.9(14)
C35B C34B C54B C53B 143.9(10)
C53B C54B C55B C72B 2.8(17)
C34B C54B C55B C72B 152.6(10)
C53B C54B C55B C56 -138.9(10)
C34B C54B C55B C56 10.9(15)
C57A C56 C55B C54B -23.0(19)
C55A C56 C55B C54B 145.9(11)
C36B C56 C55B C54B -7.9(14)
C36A C56 C55B C54B 2.5(16)
C57B C56 C55B C54B 138.7(11)
C57A C56 C55B C72B -171(3)
C55A C56 C55B C72B -1.8(9)
C36B C56 C55B C72B -155.7(8)
C36A C56 C55B C72B -145.2(8)
C57B C56 C55B C72B -9.1(11)
C38B C39B C57B C58B -149.7(13)
C40B C39B C57B C58B 1.9(19)
C38B C39B C57B C56 -5.0(17)
C40B C39B C57B C56 146.6(10)
C57A C56 C57B C39B -139.6(10)
C55A C56 C57B C39B -178(5)
C36B C56 C57B C39B -3.4(16)
C36A C56 C57B C39B 5.9(13)
C55B C56 C57B C39B -145.3(11)
C57A C56 C57B C58B 11.6(13)
C55A C56 C57B C58B -27(3)
C36B C56 C57B C58B 147.8(9)
C36A C56 C57B C58B 157.1(9)
C55B C56 C57B C58B 5.9(12)
C39B C57B C58B C59B 1(2)
C56 C57B C58B C59B -145.3(10)
C39B C57B C58B C72B 145.5(14)
C56 C57B C58B C72B -0.3(13)
C57B C58B C59B C60B 0.3(15)
C72B C58B C59B C60B -140.4(10)
C57B C58B C59B C70B 147.4(11)
C72B C58B C59B C70B 6.6(15)
C58B C59B C60B C61B 138.3(10)
C70B C59B C60B C61B -9.7(15)
C58B C59B C60B C40B -3.6(15)
C70B C59B C60B C40B -151.6(10)
C41B C40B C60B C59B 152.4(11)
C39B C40B C60B C59B 6.4(15)
C41B C40B C60B C61B 4.8(12)
C39B C40B C60B C61B -141.2(10)
C59B C60B C61B C42B -150.3(10)
C40B C60B C61B C42B -4.2(11)
C59B C60B C61B C62B -4.9(16)
C40B C60B C61B C62B 141.2(10)
C30 C42B C61B C60B 149.5(8)
C41B C42B C61B C60B 2.2(12)
C30 C42B C61B C62B 2.9(13)
C41B C42B C61B C62B -144.4(11)
C46B C45B C62B C63B -4.5(17)
C44B C45B C62B C63B -154.9(11)
C46B C45B C62B C61B 141.3(10)
C44B C45B C62B C61B -9.2(16)
C60B C61B C62B C45B -135.0(11)
C42B C61B C62B C45B 6.5(16)
C60B C61B C62B C63B 13.2(15)
C42B C61B C62B C63B 154.8(9)
C45B C62B C63B C64B 0.4(18)
C61B C62B C63B C64B -147.4(11)
C45B C62B C63B C70B 140.1(11)
C61B C62B C63B C70B -7.6(15)
C62B C63B C64B C71B 6.4(18)
C70B C63B C64B C71B -139.3(11)
C62B C63B C64B C65B 144.4(11)
C70B C63B C64B C65B -1.3(14)
C63B C64B C65B C69B 0.7(15)
C71B C64B C65B C69B 139.2(12)
C63B C64B C65B C66B -126.7(11)
C71B C64B C65B C66B 11.8(18)
C51B C50B C66B C67B 17.1(17)
C49B C50B C66B C67B -135.9(12)
C51B C50B C66B C65B 150.5(10)
C49B C50B C66B C65B -2.5(18)
C69B C65B C66B C50B -135.8(11)
C64B C65B C66B C50B -8.5(16)
C69B C65B C66B C67B 3.2(11)
C64B C65B C66B C67B 130.5(11)
C50B C66B C67B C68B 137.0(10)
C65B C66B C67B C68B -2.1(10)
C50B C66B C67B C53B -5.4(15)
C65B C66B C67B C53B -144.5(9)
C54B C53B C67B C68B 3.1(15)
C52B C53B C67B C68B -149.7(9)
C54B C53B C67B C66B 141.8(10)
C52B C53B C67B C66B -11.0(15)
C66B C67B C68B C72B -136.7(9)
C53B C67B C68B C72B 6.7(14)
C66B C67B C68B C69B 0.3(10)
C53B C67B C68B C69B 143.7(9)
C64B C65B C69B C68B -136.9(11)
C66B C65B C69B C68B -3.1(11)
C64B C65B C69B C70B 0.2(13)
C66B C65B C69B C70B 134.0(8)
C72B C68B C69B C65B 141.2(9)
C67B C68B C69B C65B 1.7(11)
C72B C68B C69B C70B 11.9(15)
C67B C68B C69B C70B -127.5(10)
C65B C69B C70B C59B -139.3(9)
C68B C69B C70B C59B -9.9(15)
C65B C69B C70B C63B -1.0(11)
C68B C69B C70B C63B 128.4(10)
C58B C59B C70B C69B 0.3(14)
C60B C59B C70B C69B 147.6(10)
C58B C59B C70B C63B -132.5(10)
C60B C59B C70B C63B 14.9(13)
C64B C63B C70B C69B 1.4(12)
C62B C63B C70B C69B -143.3(10)
C64B C63B C70B C59B 138.5(11)
C62B C63B C70B C59B -6.2(14)
C48B C49B C71B C46B -5.8(11)
C50B C49B C71B C46B 137.6(12)
C48B C49B C71B C64B -150.4(11)
C50B C49B C71B C64B -7.0(18)
C45B C46B C71B C49B -139.5(9)
C47B C46B C71B C49B 8.5(11)
C45B C46B C71B C64B 5.2(15)
C47B C46B C71B C64B 153.2(11)
C63B C64B C71B C49B 130.8(12)
C65B C64B C71B C49B -4.2(19)
C63B C64B C71B C46B -9.2(18)
C65B C64B C71B C46B -144.1(11)
C69B C68B C72B C55B -144.9(10)
C67B C68B C72B C55B -11.3(14)
C69B C68B C72B C58B -4.6(14)
C67B C68B C72B C58B 129.1(11)
C54B C55B C72B C68B 6.7(16)
C56 C55B C72B C68B 153.9(8)
C54B C55B C72B C58B -138.0(11)
C56 C55B C72B C58B 9.2(11)
C57B C58B C72B C68B -148.7(11)
C59B C58B C72B C68B -4.5(15)
C57B C58B C72B C55B -5.9(13)
C59B C58B C72B C55B 138.3(10)
C5B C73A C74B C76B 69.1(7)
C5A C73A C74B C76B 135.6(6)
C75A C73A C74B C76B -105.3(6)
C1A C73A C74B C76B 74.9(15)
C1B C73A C74B C76B 169.6(6)
C75B C73A C74B C76B -64.7(7)
C74A C73A C74B C76B 13.0(5)
C5B C73A C74B C77B -169.8(6)
C5A C73A C74B C77B -103.3(7)
C75A C73A C74B C77B 15.8(6)
C1A C73A C74B C77B -163.9(11)
C1B C73A C74B C77B -69.3(7)
C75B C73A C74B C77B 56.5(7)
C74A C73A C74B C77B 134.1(8)
C5B C73A C75B C79B -72.1(8)
C5A C73A C75B C79B 173.4(11)
C75A C73A C75B C79B 124.2(8)
C1A C73A C75B C79B -103.8(6)
C1B C73A C75B C79B -173.3(6)
C74B C73A C75B C79B 62.7(7)
C74A C73A C75B C79B 6.4(6)
C5B C73A C75B C78B 168.6(6)
C5A C73A C75B C78B 54.1(15)
C75A C73A C75B C78B 4.9(6)
C1A C73A C75B C78B 136.9(6)
C1B C73A C75B C78B 67.4(7)
C74B C73A C75B C78B -56.7(7)
C74A C73A C75B C78B -112.9(6)
C77B C74B C76B C80B -57.5(10)
C73A C74B C76B C80B 64.2(8)
C76B C74B C77B C81B 58.6(9)
C73A C74B C77B C81B -60.4(8)
C79B C75B C78B C81B -57.8(9)
C73A C75B C78B C81B 60.8(8)
C78B C75B C79B C80B 60.1(9)
C73A C75B C79B C80B -60.5(9)
C75B C79B C80B C76B 58.6(10)
C75B C79B C80B C82B -60.0(9)
C74B C76B C80B C79B -59.7(9)
C74B C76B C80B C82B 57.3(10)
C75B C78B C81B C82B 59.3(10)
C75B C78B C81B C77B -61.9(9)
C74B C77B C81B C82B -60.2(9)
C74B C77B C81B C78B 62.0(9)
C78B C81B C82B C80B -60.2(10)
C77B C81B C82B C80B 60.1(10)
C79B C80B C82B C81B 58.2(10)
C76B C80B C82B C81B -58.9(10)
C6 C1 C2 C3 1.6(6)
Cl1 C1 C2 C3 -179.9(3)
C6 C1 C2 Cl2 -177.5(3)
Cl1 C1 C2 Cl2 0.9(5)
C1 C2 C3 C4 -0.9(6)
Cl2 C2 C3 C4 178.3(3)
C2 C3 C4 C5 -0.4(6)
C3 C4 C5 C6 0.8(7)
C2 C1 C6 C5 -1.2(6)
Cl1 C1 C6 C5 -179.6(3)
C4 C5 C6 C1 -0.1(6)
C12 C7 C8 C9 1.2(6)
Cl3 C7 C8 C9 -177.6(3)
C12 C7 C8 Cl4 -178.9(3)
Cl3 C7 C8 Cl4 2.3(5)
C7 C8 C9 C10 -0.6(6)
Cl4 C8 C9 C10 179.5(3)
C8 C9 C10 C11 -0.5(7)
C9 C10 C11 C12 1.0(7)
C10 C11 C12 C7 -0.3(7)
C8 C7 C12 C11 -0.8(6)
Cl3 C7 C12 C11 178.1(3)

loop_
_cod_changelog_entry_id
_cod_changelog_entry_author
_cod_changelog_entry_date
_cod_changelog_entry_text
1 'Vaitkus, Antanas' 2024-11-16T00:18:53+02:00
;
 Replaced the '\/Y' character sequence with the backslash character ('\')
 in the '_diffrn_measurement_method' data value.
;
